data_4134824
loop_
_publ_author_name
'Assefa, Mikiyas K.'
'Wu, Guang'
'Hayton, Trevor W.'

_publ_section_title
;
 Uranyl oxo silylation promoted by silsesquioxane coordination.
;
_journal_name_full 'Journal of the American Chemical Society'
_journal_paper_doi 10.1021/jacs.0c00990
_journal_year 2020
_chemical_formula_moiety 'C100 H186 Li2 O28 Si14 U, 4(C4 O)'
_chemical_formula_sum 'C116 H218 Li2 O32 Si14 U'
_chemical_formula_weight 2770.06
_space_group_crystal_system monoclinic
_space_group_IT_number 14
_space_group_name_Hall '-P 2ybc'
_space_group_name_H-M_alt 'P 1 21/c 1'
_atom_sites_solution_hydrogens geom
_audit_creation_date 2020-03-06
_audit_creation_method
;
Olex2 1.3
(compiled 2019.09.11 svn.r3662 for OlexSys, GUI svn.r5938)
;
_cell_angle_alpha 90
_cell_angle_beta 103.130(3)
_cell_angle_gamma 90
_cell_formula_units_Z 4
_cell_length_a 18.8172(11)
_cell_length_b 28.943(2)
_cell_length_c 26.8419(16)
_cell_measurement_reflns_used 4952
_cell_measurement_temperature 109.94
_cell_measurement_theta_max 19.074
_cell_measurement_theta_min 2.222
_cell_volume 14236.6(16)
_computing_molecular_graphics 'Olex2 1.3 (Dolomanov et al., 2009)'
_computing_publication_material 'Olex2 1.3 (Dolomanov et al., 2009)'
_computing_structure_refinement 'XL n/a (Sheldrick, 2008)'
_diffrn_ambient_temperature 109.94
_diffrn_measured_fraction_theta_full 0.981
_diffrn_measured_fraction_theta_max 0.981
_diffrn_measurement_device_type 'Bruker Kappa Apex II'
_diffrn_measurement_method 'Omega scan'
_diffrn_radiation_type MoK\a
_diffrn_radiation_wavelength 0.71073
_diffrn_reflns_av_R_equivalents 0.1187
_diffrn_reflns_av_unetI/netI 0.1982
_diffrn_reflns_Laue_measured_fraction_full 0.981
_diffrn_reflns_Laue_measured_fraction_max 0.981
_diffrn_reflns_limit_h_max 22
_diffrn_reflns_limit_h_min -21
_diffrn_reflns_limit_k_max 33
_diffrn_reflns_limit_k_min -17
_diffrn_reflns_limit_l_max 31
_diffrn_reflns_limit_l_min -27
_diffrn_reflns_number 57272
_diffrn_reflns_point_group_measured_fraction_full 0.981
_diffrn_reflns_point_group_measured_fraction_max 0.981
_diffrn_reflns_theta_full 24.961
_diffrn_reflns_theta_max 24.961
_diffrn_reflns_theta_min 1.050
_exptl_absorpt_coefficient_mu 1.325
_exptl_absorpt_correction_T_max 0.7451
_exptl_absorpt_correction_T_min 0.5522
_exptl_absorpt_correction_type multi-scan
_exptl_absorpt_process_details sadabs
_exptl_crystal_colour Pink
_exptl_crystal_density_diffrn 1.292
_exptl_crystal_description Plate
_exptl_crystal_F_000 5856
_exptl_crystal_size_max 0.2
_exptl_crystal_size_mid 0.15
_exptl_crystal_size_min 0.1
_refine_diff_density_max 3.553
_refine_diff_density_min -0.982
_refine_diff_density_rms 0.158
_refine_ls_extinction_method none
_refine_ls_goodness_of_fit_ref 1.021
_refine_ls_hydrogen_treatment constr
_refine_ls_matrix_type full
_refine_ls_number_parameters 840
_refine_ls_number_reflns 24492
_refine_ls_number_restraints 439
_refine_ls_restrained_S_all 1.014
_refine_ls_R_factor_all 0.2088
_refine_ls_R_factor_gt 0.1171
_refine_ls_shift/su_max 0.001
_refine_ls_shift/su_mean 0.000
_refine_ls_structure_factor_coef Fsqd
_refine_ls_weighting_details 'w=1/[\s^2^(Fo^2^)+(0.1815P)^2^+25.2036P] where P=(Fo^2^+2Fc^2^)/3'
_refine_ls_weighting_scheme calc
_refine_ls_wR_factor_gt 0.2980
_refine_ls_wR_factor_ref 0.3534
_reflns_Friedel_coverage 0.000
_reflns_number_gt 11251
_reflns_number_total 24492
_reflns_threshold_expression 'I > 2\s(I)'
_cod_data_source_file ja0c00990_si_002.cif
_cod_data_source_block complex_4
_cod_depositor_comments
;
The following automatic conversions were performed:

data item '_exptl_absorpt_correction_type' value 'Multi-scan' was
changed to 'multi-scan' in accordance with the
/home/data/users/saulius/crontab/automatic-downloads/rss-feeds/ACS/lib/dictionaries/cif_core.dic
dictionary named 'cif_core.dic' version 2.4.2 last updated on
2011-04-26.

Automatic conversion script
Id: cif_fix_values 7556 2019-12-06 15:28:31Z antanas 
;
_cod_original_cell_volume 14236.5(16)
_cod_database_code 4134824
_shelx_shelxl_version_number 2014/7
_shelx_space_group_comment
;
The symmetry employed for this shelxl refinement is uniquely defined
by the following loop, which should always be used as a source of
symmetry information in preference to the above space-group names.
They are only intended as comments.
;
_olex2_refinement_description
;
1. Fixed Uiso
 At 1.2 times of:
  All C(H) groups, All C(H,H) groups
2. Restrained distances
 O30-C105 \\sim O30-C108 \\sim O31-C109 \\sim O31-C112 \\sim O32-C113 \\sim
O32-C116
 with sigma of 0.01
 O30-C105 \\sim O29-C101 \\sim O29-C104 \\sim O25-C85 \\sim O25-C88
 with sigma of 0.01
 O30-C106 \\sim O30-C107 \\sim O31-C110 \\sim O31-C111 \\sim O32-C114 \\sim
O32-C115
 with sigma of 0.01
 O30-C106 \\sim O29-C102 \\sim O29-C103 \\sim O25-C86 \\sim O25-C87
 with sigma of 0.01
 C105-C106 \\sim C107-C108 \\sim C109-C110 \\sim C111-C112 \\sim C113-C114
\\sim C115-C116 \\sim C85-C86
 with sigma of 0.01
 C85-C86 \\sim C86-C87 \\sim C87-C88
 with sigma of 0.01
 C106-C107 \\sim C110-C111 \\sim C114-C115 \\sim C115-C116 \\sim C101-C102
\\sim C102-C103 \\sim C103-
 C104
 with sigma of 0.01
 C105-C107 \\sim C106-C108 \\sim C109-C111 \\sim C110-C112 \\sim C113-C115
\\sim C114-C116 \\sim C101-
 C103
 with sigma of 0.01
 C105-C107 \\sim C85-C87 \\sim C86-C88
 with sigma of 0.01
 C13-C14 \\sim C14-C15 \\sim C15-C16 \\sim C16-C17 \\sim C17-C18 \\sim C18-C13
 with sigma of 0.01
 C13-C15 \\sim C14-C16 \\sim C15-C17 \\sim C16-C18 \\sim C17-C13 \\sim C18-C14
 with sigma of 0.01
 C13-C16 \\sim C14-C17 \\sim C15-C18
 with sigma of 0.01
 C61-C62 \\sim C62-C63 \\sim C63-C64 \\sim C64-C65 \\sim C65-C66 \\sim C66-C61
 with sigma of 0.01
 C61-C63 \\sim C62-C64 \\sim C63-C65 \\sim C64-C66 \\sim C65-C61 \\sim C66-C62
 with sigma of 0.01
 C61-C64 \\sim C62-C65 \\sim C63-C66
 with sigma of 0.01
 C85-C88 \\sim C101-C104 \\sim C105-C108 \\sim C109-C112 \\sim C113-C116
 with sigma of 0.01
 C73-C76 \\sim C74-C77 \\sim C75-C78
 with sigma of 0.01
 C73-C75 \\sim C74-C76 \\sim C75-C77 \\sim C76-C78 \\sim C77-C73 \\sim C78-C74
 with sigma of 0.01
 C73-C74 \\sim C74-C75 \\sim C75-C76 \\sim C76-C77 \\sim C77-C78 \\sim C78-C73
 with sigma of 0.01
 C31-C34 \\sim C32-C35 \\sim C33-C36
 with sigma of 0.01
 C31-C33 \\sim C32-C34 \\sim C33-C35 \\sim C34-C36 \\sim C35-C31 \\sim C36-C32
 with sigma of 0.01
 C31-C32 \\sim C32-C33 \\sim C33-C34 \\sim C34-C35 \\sim C35-C36 \\sim C36-C31
 with sigma of 0.01
 C19-C20 \\sim C20-C21 \\sim C21-C22 \\sim C22-C23 \\sim C23-C24 \\sim C24-C19
 with sigma of 0.01
 C19-C21 \\sim C20-C22 \\sim C21-C23 \\sim C22-C24 \\sim C23-C19 \\sim C24-C20
 with sigma of 0.01
 C19-C22 \\sim C20-C23 \\sim C21-C24
 with sigma of 0.01
 C37-C38 \\sim C38-C39 \\sim C39-C40 \\sim C40-C41 \\sim C41-C42 \\sim C42-C37
 with sigma of 0.01
 C37-C39 \\sim C38-C40 \\sim C39-C41 \\sim C40-C42 \\sim C41-C37 \\sim C42-C38
 with sigma of 0.01
 C37-C40 \\sim C38-C41 \\sim C39-C42
 with sigma of 0.01
3. Uiso/Uaniso restraints and constraints
Uanis(C79) = Uanis(C80) = Uanis(C81) = Uanis(C82) = Uanis(C83) = Uanis(C84)
Uanis(C61) = Uanis(C62) = Uanis(C63) = Uanis(C64) = Uanis(C65) = Uanis(C66) =
Uanis(C31)
Uanis(C85) = Uanis(C86) = Uanis(C87) = Uanis(O25) = Uanis(C88)
Uanis(C1) = Uanis(C2) = Uanis(C3) = Uanis(C4) = Uanis(C5) = Uanis(C6)
Uanis(Si13) = Uanis(Si4)
Uanis(C85) = Uanis(C86) = Uanis(C87) = Uanis(C88) = Uanis(C89) = Uanis(C90) =
Uanis(C91) = Uanis(C92)
Uanis(C55) = Uanis(C56) = Uanis(C57) = Uanis(C58) = Uanis(C59) = Uanis(C60)
Uanis(C37) = Uanis(C38) = Uanis(C39) = Uanis(C40) = Uanis(C41) = Uanis(C42)
Uanis(C7) = Uanis(C8) = Uanis(C9) = Uanis(C10) = Uanis(C11) = Uanis(C12)
Uanis(C43) = Uanis(C44) = Uanis(C45) = Uanis(C46) = Uanis(C47) = Uanis(C48)
Uanis(C25) = Uanis(C26) = Uanis(C27) = Uanis(C28) = Uanis(C29) = Uanis(C30)
Uanis(C13) = Uanis(C14) = Uanis(C15) = Uanis(C16) = Uanis(C17) = Uanis(C18)
Uanis(C19) = Uanis(C20) = Uanis(C21) = Uanis(C22) = Uanis(C23) = Uanis(C24)
Uanis(C93) = Uanis(C94) = Uanis(C95) = Uanis(O27) = Uanis(C96)
Uiso(O29) = Uiso(O30) = Uiso(O31) = Uiso(O32)
Uanis(Li1) = Uanis(Li2)
Uanis(C73) = Uanis(C74) = Uanis(C75) = Uanis(C76) = Uanis(C77) = Uanis(C78)
Uanis(C31) = Uanis(C32) = Uanis(C33) = Uanis(C34) = Uanis(C35) = Uanis(C36)
Uanis(C67) = Uanis(C68) = Uanis(C69) = Uanis(C70) = Uanis(C71) = Uanis(C72)
Uiso(C101) = Uiso(C102) = Uiso(C103) = Uiso(C104) = Uiso(C105) = Uiso(C106) =
Uiso(C107) = Uiso(C108) = Uiso(C109)
Uiso(C109) = Uiso(C110) = Uiso(C111) = Uiso(C112) = Uiso(C113) = Uiso(C114) =
Uiso(C115) = Uiso(C116)
Uanis(C97) = Uanis(C98) = Uanis(C99) = Uanis(C100)
Uanis(C49) = Uanis(C50) = Uanis(C51) = Uanis(C52) = Uanis(C53) = Uanis(C54)
4.a Ternary CH refined with riding coordinates:
 C1(H1), C7(H7), C13(H13), C19(H19), C25(H25), C31(H31), C37(H37), C43(H43),
 C49(H49), C55(H55), C61(H61), C67(H67), C73(H73), C79(H79)
4.b Secondary CH2 refined with riding coordinates:
 C2(H2A,H2B), C3(H3A,H3B), C4(H4A,H4B), C5(H5A,H5B), C6(H6A,H6B), C8(H8A,H8B),
 C9(H9A,H9B), C10(H10A,H10B), C11(H11A,H11B), C12(H12A,H12B), C14(H14A,H14B),
 C15(H15A,H15B), C16(H16A,H16B), C17(H17A,H17B), C18(H18A,H18B), C20(H20A,H20B),
  C21(H21A,H21B), C22(H22A,H22B), C23(H23A,H23B), C24(H24A,H24B), C26(H26A,
 H26B), C27(H27A,H27B), C28(H28A,H28B), C29(H29A,H29B), C30(H30A,H30B),
 C32(H32A,H32B), C33(H33A,H33B), C34(H34A,H34B), C35(H35A,H35B), C36(H36A,H36B),
  C38(H38A,H38B), C39(H39A,H39B), C40(H40A,H40B), C41(H41A,H41B), C42(H42A,
 H42B), C44(H44A,H44B), C45(H45A,H45B), C46(H46A,H46B), C47(H47A,H47B),
 C48(H48A,H48B), C50(H50A,H50B), C51(H51A,H51B), C52(H52A,H52B), C53(H53A,H53B),
  C54(H54A,H54B), C56(H56A,H56B), C57(H57A,H57B), C58(H58A,H58B), C59(H59A,
 H59B), C60(H60A,H60B), C62(H62A,H62B), C63(H63A,H63B), C64(H64A,H64B),
 C65(H65A,H65B), C66(H66A,H66B), C68(H68A,H68B), C69(H69A,H69B), C70(H70A,H70B),
  C71(H71A,H71B), C72(H72A,H72B), C74(H74A,H74B), C75(H75A,H75B), C76(H76A,
 H76B), C77(H77A,H77B), C78(H78A,H78B), C80(H80A,H80B), C81(H81A,H81B),
 C82(H82A,H82B), C83(H83A,H83B), C84(H84A,H84B), C85(H85A,H85B), C86(H86A,H86B),
  C87(H87A,H87B), C88(H88A,H88B), C89(H89A,H89B), C90(H90A,H90B), C91(H91A,
 H91B), C92(H92A,H92B), C93(H93A,H93B), C94(H94A,H94B), C95(H95A,H95B),
 C96(H96A,H96B), C97(H97A,H97B), C98(H98A,H98B), C99(H99A,H99B), C100(H10C,H10D)
;
_smtbx_masks_void_probe_radius 0.1
_smtbx_masks_void_truncation_radius 0.1
_olex2_submission_special_instructions 'No special instructions were received'

loop_
_space_group_symop_operation_xyz
'x, y, z'
'-x, y+1/2, -z+1/2'
'-x, -y, -z'
'x, -y-1/2, z-1/2'

loop_
_atom_site_label
_atom_site_type_symbol
_atom_site_fract_x
_atom_site_fract_y
_atom_site_fract_z
_atom_site_U_iso_or_equiv
_atom_site_adp_type
_atom_site_occupancy
_atom_site_site_symmetry_order
_atom_site_calc_flag
_atom_site_refinement_flags_posn
_atom_site_refinement_flags_adp
_atom_site_refinement_flags_occupancy
_atom_site_disorder_assembly
_atom_site_disorder_group
C1 C 0.5231(11) 0.8284(8) 0.9684(7) 0.106(3) Uani 1 1 d . . . . .
H1 H 0.5630 0.8485 0.9881 0.127 Uiso 1 1 calc R U . . .
C2 C 0.5411(11) 0.7767(7) 0.9820(7) 0.106(3) Uani 1 1 d . . . . .
H2A H 0.5868 0.7676 0.9723 0.127 Uiso 1 1 calc R U . . .
H2B H 0.5011 0.7565 0.9637 0.127 Uiso 1 1 calc R U . . .
C3 C 0.5499(10) 0.7722(8) 1.0422(7) 0.106(3) Uani 1 1 d . . . . .
H3A H 0.5895 0.7926 1.0605 0.127 Uiso 1 1 calc R U . . .
H3B H 0.5617 0.7400 1.0534 0.127 Uiso 1 1 calc R U . . .
C4 C 0.4740(10) 0.7872(8) 1.0536(7) 0.106(3) Uani 1 1 d . . . . .
H4A H 0.4341 0.7689 1.0322 0.127 Uiso 1 1 calc R U . . .
H4B H 0.4744 0.7812 1.0899 0.127 Uiso 1 1 calc R U . . .
C5 C 0.4615(12) 0.8363(7) 1.0424(7) 0.106(3) Uani 1 1 d . . . . .
H5A H 0.5042 0.8548 1.0600 0.127 Uiso 1 1 calc R U . . .
H5B H 0.4179 0.8472 1.0537 0.127 Uiso 1 1 calc R U . . .
C6 C 0.4498(11) 0.8406(7) 0.9828(7) 0.106(3) Uani 1 1 d . . . . .
H6A H 0.4110 0.8191 0.9656 0.127 Uiso 1 1 calc R U . . .
H6B H 0.4349 0.8725 0.9718 0.127 Uiso 1 1 calc R U . . .
C7 C 0.5014(11) 0.9661(6) 0.7099(7) 0.094(3) Uani 1 1 d . . . . .
H7 H 0.5437 0.9663 0.6931 0.113 Uiso 1 1 calc R U . . .
C8 C 0.5103(11) 1.0095(6) 0.7471(7) 0.094(3) Uani 1 1 d . . . . .
H8A H 0.4675 1.0116 0.7626 0.113 Uiso 1 1 calc R U . . .
H8B H 0.5543 1.0055 0.7750 0.113 Uiso 1 1 calc R U . . .
C9 C 0.5170(11) 1.0539(6) 0.7180(7) 0.094(3) Uani 1 1 d . . . . .
H9A H 0.5242 1.0806 0.7416 0.113 Uiso 1 1 calc R U . . .
H9B H 0.5593 1.0519 0.7019 0.113 Uiso 1 1 calc R U . . .
C10 C 0.4476(10) 1.0596(6) 0.6777(7) 0.094(3) Uani 1 1 d . . . . .
H10A H 0.4506 1.0886 0.6588 0.113 Uiso 1 1 calc R U . . .
H10B H 0.4064 1.0627 0.6948 0.113 Uiso 1 1 calc R U . . .
C11 C 0.4308(11) 1.0190(6) 0.6385(7) 0.094(3) Uani 1 1 d . . . . .
H11A H 0.3824 1.0235 0.6151 0.113 Uiso 1 1 calc R U . . .
H11B H 0.4682 1.0176 0.6179 0.113 Uiso 1 1 calc R U . . .
C12 C 0.4313(11) 0.9765(6) 0.6676(7) 0.094(3) Uani 1 1 d . . . . .
H12A H 0.4233 0.9503 0.6432 0.113 Uiso 1 1 calc R U . . .
H12B H 0.3892 0.9773 0.6841 0.113 Uiso 1 1 calc R U . . .
C13 C 0.5578(9) 0.7059(6) 0.7216(7) 0.135(4) Uani 1 1 d D . . . .
H13 H 0.5189 0.6867 0.6996 0.163 Uiso 1 1 calc R U . . .
C14 C 0.5983(11) 0.6776(6) 0.7668(6) 0.135(4) Uani 1 1 d D . . . .
H14A H 0.5631 0.6651 0.7857 0.163 Uiso 1 1 calc R U . . .
H14B H 0.6332 0.6976 0.7904 0.163 Uiso 1 1 calc R U . . .
C15 C 0.6397(11) 0.6376(5) 0.7490(7) 0.135(4) Uani 1 1 d D . . . .
H15A H 0.6045 0.6159 0.7279 0.163 Uiso 1 1 calc R U . . .
H15B H 0.6676 0.6205 0.7791 0.163 Uiso 1 1 calc R U . . .
C16 C 0.6922(9) 0.6559(6) 0.7175(7) 0.135(4) Uani 1 1 d D . . . .
H16A H 0.7290 0.6763 0.7390 0.163 Uiso 1 1 calc R U . . .
H16B H 0.7180 0.6297 0.7056 0.163 Uiso 1 1 calc R U . . .
C17 C 0.6495(11) 0.6829(6) 0.6714(6) 0.135(4) Uani 1 1 d D . . . .
H17A H 0.6132 0.6624 0.6495 0.163 Uiso 1 1 calc R U . . .
H17B H 0.6832 0.6944 0.6508 0.163 Uiso 1 1 calc R U . . .
C18 C 0.6104(11) 0.7237(5) 0.6901(7) 0.135(4) Uani 1 1 d D . . . .
H18A H 0.6468 0.7445 0.7114 0.163 Uiso 1 1 calc R U . . .
H18B H 0.5830 0.7415 0.6604 0.163 Uiso 1 1 calc R U . . .
C19 C 0.3966(10) 0.7062(6) 0.8696(11) 0.194(6) Uani 1 1 d D . . . .
H19 H 0.3868 0.7201 0.9014 0.233 Uiso 1 1 calc R U . . .
C20 C 0.3285(10) 0.6797(7) 0.8436(10) 0.194(6) Uani 1 1 d D . . . .
H20A H 0.3354 0.6667 0.8109 0.233 Uiso 1 1 calc R U . . .
H20B H 0.2865 0.7012 0.8358 0.233 Uiso 1 1 calc R U . . .
C21 C 0.3120(9) 0.6408(7) 0.8773(11) 0.194(6) Uani 1 1 d D . . . .
H21A H 0.2979 0.6541 0.9077 0.233 Uiso 1 1 calc R U . . .
H21B H 0.2702 0.6225 0.8580 0.233 Uiso 1 1 calc R U . . .
C22 C 0.3769(10) 0.6091(6) 0.8948(10) 0.194(6) Uani 1 1 d D . . . .
H22A H 0.3655 0.5863 0.9194 0.233 Uiso 1 1 calc R U . . .
H22B H 0.3858 0.5919 0.8649 0.233 Uiso 1 1 calc R U . . .
C23 C 0.4450(10) 0.6352(7) 0.9197(9) 0.194(6) Uani 1 1 d D . . . .
H23A H 0.4869 0.6136 0.9273 0.233 Uiso 1 1 calc R U . . .
H23B H 0.4390 0.6484 0.9526 0.233 Uiso 1 1 calc R U . . .
C24 C 0.4615(9) 0.6741(7) 0.8858(11) 0.194(6) Uani 1 1 d D . . . .
H24A H 0.5040 0.6920 0.9047 0.233 Uiso 1 1 calc R U . . .
H24B H 0.4743 0.6607 0.8551 0.233 Uiso 1 1 calc R U . . .
C25 C 0.3720(11) 0.9563(8) 0.8511(9) 0.119(4) Uani 1 1 d . . . . .
H25 H 0.4129 0.9782 0.8646 0.143 Uiso 1 1 calc R U . . .
C26 C 0.3182(10) 0.9813(8) 0.8102(9) 0.119(4) Uani 1 1 d . . . . .
H26A H 0.2811 0.9591 0.7924 0.143 Uiso 1 1 calc R U . . .
H26B H 0.3440 0.9936 0.7847 0.143 Uiso 1 1 calc R U . . .
C27 C 0.2792(10) 1.0215(8) 0.8306(9) 0.119(4) Uani 1 1 d . . . . .
H27A H 0.3156 1.0456 0.8450 0.143 Uiso 1 1 calc R U . . .
H27B H 0.2433 1.0355 0.8018 0.143 Uiso 1 1 calc R U . . .
C28 C 0.2419(10) 1.0072(8) 0.8696(9) 0.119(4) Uani 1 1 d . . . . .
H28A H 0.2058 0.9826 0.8566 0.143 Uiso 1 1 calc R U . . .
H28B H 0.2167 1.0336 0.8815 0.143 Uiso 1 1 calc R U . . .
C29 C 0.2999(10) 0.9899(7) 0.9104(9) 0.119(4) Uani 1 1 d . . . . .
H29A H 0.2797 0.9828 0.9405 0.143 Uiso 1 1 calc R U . . .
H29B H 0.3374 1.0142 0.9204 0.143 Uiso 1 1 calc R U . . .
C30 C 0.3369(11) 0.9452(8) 0.8943(9) 0.119(4) Uani 1 1 d . . . . .
H30A H 0.3741 0.9335 0.9239 0.143 Uiso 1 1 calc R U . . .
H30B H 0.2997 0.9208 0.8837 0.143 Uiso 1 1 calc R U . . .
C31 C 0.3673(9) 0.8281(6) 0.6191(7) 0.165(4) Uani 1 1 d D . . . .
H31 H 0.4031 0.8307 0.5968 0.198 Uiso 1 1 calc R U . . .
C32 C 0.3238(11) 0.7806(6) 0.6123(6) 0.165(4) Uani 1 1 d D . . . .
H32A H 0.3576 0.7544 0.6229 0.198 Uiso 1 1 calc R U . . .
H32B H 0.2870 0.7804 0.6335 0.198 Uiso 1 1 calc R U . . .
C33 C 0.2854(11) 0.7768(6) 0.5536(6) 0.165(4) Uani 1 1 d D . . . .
H33A H 0.2620 0.7462 0.5460 0.198 Uiso 1 1 calc R U . . .
H33B H 0.3215 0.7809 0.5324 0.198 Uiso 1 1 calc R U . . .
C34 C 0.2260(9) 0.8166(6) 0.5422(7) 0.165(4) Uani 1 1 d D . . . .
H34A H 0.1963 0.8139 0.5068 0.198 Uiso 1 1 calc R U . . .
H34B H 0.1931 0.8146 0.5661 0.198 Uiso 1 1 calc R U . . .
C35 C 0.2690(11) 0.8640(6) 0.5494(6) 0.165(4) Uani 1 1 d D . . . .
H35A H 0.2350 0.8902 0.5390 0.198 Uiso 1 1 calc R U . . .
H35B H 0.3061 0.8646 0.5286 0.198 Uiso 1 1 calc R U . . .
C36 C 0.3068(11) 0.8674(6) 0.6086(6) 0.165(4) Uani 1 1 d D . . . .
H36A H 0.3293 0.8982 0.6169 0.198 Uiso 1 1 calc R U . . .
H36B H 0.2706 0.8624 0.6297 0.198 Uiso 1 1 calc R U . . .
C37 C 0.2170(7) 0.8222(6) 0.7591(7) 0.135(4) Uani 1 1 d D . . . .
H37 H 0.2015 0.8212 0.7923 0.162 Uiso 1 1 calc R U . . .
C38 C 0.1839(7) 0.8647(5) 0.7313(7) 0.135(4) Uani 1 1 d D . . . .
H38A H 0.2010 0.8680 0.6992 0.162 Uiso 1 1 calc R U . . .
H38B H 0.2003 0.8922 0.7528 0.162 Uiso 1 1 calc R U . . .
C39 C 0.1018(7) 0.8626(5) 0.7188(7) 0.135(4) Uani 1 1 d D . . . .
H39A H 0.0843 0.8630 0.7510 0.162 Uiso 1 1 calc R U . . .
H39B H 0.0817 0.8901 0.6985 0.162 Uiso 1 1 calc R U . . .
C40 C 0.0749(7) 0.8197(6) 0.6892(6) 0.135(4) Uani 1 1 d D . . . .
H40A H 0.0891 0.8205 0.6558 0.162 Uiso 1 1 calc R U . . .
H40B H 0.0210 0.8185 0.6824 0.162 Uiso 1 1 calc R U . . .
C41 C 0.1069(7) 0.7773(5) 0.7187(7) 0.135(4) Uani 1 1 d D . . . .
H41A H 0.0903 0.7755 0.7511 0.162 Uiso 1 1 calc R U . . .
H41B H 0.0896 0.7492 0.6984 0.162 Uiso 1 1 calc R U . . .
C42 C 0.1889(7) 0.7791(5) 0.7302(7) 0.135(4) Uani 1 1 d D . . . .
H42A H 0.2091 0.7517 0.7507 0.162 Uiso 1 1 calc R U . . .
H42B H 0.2055 0.7782 0.6978 0.162 Uiso 1 1 calc R U . . .
C43 C 0.8201(11) 0.9553(8) 0.9412(9) 0.123(4) Uani 1 1 d . . . . .
H43 H 0.7792 0.9549 0.9593 0.148 Uiso 1 1 calc R U . . .
C44 C 0.8895(10) 0.9570(7) 0.9818(8) 0.123(4) Uani 1 1 d . . . . .
H44A H 0.9324 0.9542 0.9664 0.148 Uiso 1 1 calc R U . . .
H44B H 0.8909 0.9316 1.0067 0.148 Uiso 1 1 calc R U . . .
C45 C 0.8889(11) 1.0071(8) 1.0096(9) 0.123(4) Uani 1 1 d . . . . .
H45A H 0.8487 1.0070 1.0279 0.148 Uiso 1 1 calc R U . . .
H45B H 0.9351 1.0103 1.0356 0.148 Uiso 1 1 calc R U . . .
C46 C 0.8802(11) 1.0486(8) 0.9763(8) 0.123(4) Uani 1 1 d . . . . .
H46A H 0.8809 1.0771 0.9969 0.148 Uiso 1 1 calc R U . . .
H46B H 0.9200 1.0504 0.9578 0.148 Uiso 1 1 calc R U . . .
C47 C 0.8104(10) 1.0433(8) 0.9408(8) 0.123(4) Uani 1 1 d . . . . .
H47A H 0.8009 1.0701 0.9174 0.148 Uiso 1 1 calc R U . . .
H47B H 0.7710 1.0418 0.9598 0.148 Uiso 1 1 calc R U . . .
C48 C 0.8111(11) 0.9983(8) 0.9096(9) 0.123(4) Uani 1 1 d . . . . .
H48A H 0.7648 0.9962 0.8834 0.148 Uiso 1 1 calc R U . . .
H48B H 0.8514 1.0001 0.8916 0.148 Uiso 1 1 calc R U . . .
C49 C 0.7866(8) 0.8393(6) 0.6708(5) 0.073(2) Uani 1 1 d . . . . .
H49 H 0.7560 0.8663 0.6557 0.088 Uiso 1 1 calc R U . . .
C50 C 0.8614(8) 0.8451(6) 0.6583(5) 0.073(2) Uani 1 1 d . . . . .
H50A H 0.8943 0.8205 0.6757 0.088 Uiso 1 1 calc R U . . .
H50B H 0.8823 0.8752 0.6719 0.088 Uiso 1 1 calc R U . . .
C51 C 0.8583(9) 0.8431(6) 0.6006(5) 0.073(2) Uani 1 1 d . . . . .
H51A H 0.8327 0.8708 0.5839 0.088 Uiso 1 1 calc R U . . .
H51B H 0.9086 0.8435 0.5952 0.088 Uiso 1 1 calc R U . . .
C52 C 0.8208(8) 0.8018(6) 0.5769(5) 0.073(2) Uani 1 1 d . . . . .
H52A H 0.8161 0.8034 0.5394 0.088 Uiso 1 1 calc R U . . .
H52B H 0.8505 0.7743 0.5898 0.088 Uiso 1 1 calc R U . . .
C53 C 0.7502(8) 0.7968(7) 0.5871(5) 0.073(2) Uani 1 1 d . . . . .
H53A H 0.7283 0.7675 0.5718 0.088 Uiso 1 1 calc R U . . .
H53B H 0.7188 0.8225 0.5705 0.088 Uiso 1 1 calc R U . . .
C54 C 0.7518(8) 0.7968(6) 0.6439(5) 0.073(2) Uani 1 1 d . . . . .
H54A H 0.7012 0.7943 0.6485 0.088 Uiso 1 1 calc R U . . .
H54B H 0.7790 0.7692 0.6598 0.088 Uiso 1 1 calc R U . . .
C55 C 0.7451(11) 0.6932(6) 0.8949(8) 0.098(3) Uani 1 1 d . . . . .
H55 H 0.7129 0.6822 0.8622 0.117 Uiso 1 1 calc R U . . .
C56 C 0.6936(10) 0.7048(6) 0.9315(8) 0.098(3) Uani 1 1 d . . . . .
H56A H 0.7222 0.7176 0.9641 0.117 Uiso 1 1 calc R U . . .
H56B H 0.6568 0.7279 0.9154 0.117 Uiso 1 1 calc R U . . .
C57 C 0.6556(11) 0.6596(6) 0.9416(8) 0.098(3) Uani 1 1 d . . . . .
H57A H 0.6243 0.6661 0.9659 0.117 Uiso 1 1 calc R U . . .
H57B H 0.6236 0.6489 0.9091 0.117 Uiso 1 1 calc R U . . .
C58 C 0.7088(10) 0.6211(6) 0.9634(8) 0.098(3) Uani 1 1 d . . . . .
H58A H 0.6817 0.5925 0.9673 0.117 Uiso 1 1 calc R U . . .
H58B H 0.7383 0.6301 0.9974 0.117 Uiso 1 1 calc R U . . .
C59 C 0.7609(10) 0.6123(6) 0.9247(8) 0.098(3) Uani 1 1 d . . . . .
H59A H 0.7974 0.5885 0.9394 0.117 Uiso 1 1 calc R U . . .
H59B H 0.7312 0.6001 0.8921 0.117 Uiso 1 1 calc R U . . .
C60 C 0.7989(11) 0.6539(6) 0.9141(8) 0.098(3) Uani 1 1 d . . . . .
H60A H 0.8269 0.6468 0.8880 0.117 Uiso 1 1 calc R U . . .
H60B H 0.8338 0.6638 0.9457 0.117 Uiso 1 1 calc R U . . .
C61 C 0.9485(9) 0.8054(7) 1.0129(7) 0.165(4) Uani 1 1 d D . . . .
H61 H 0.9136 0.8092 1.0357 0.198 Uiso 1 1 calc R U . . .
C62 C 1.0076(11) 0.8412(6) 1.0278(7) 0.165(4) Uani 1 1 d D . . . .
H62A H 0.9850 0.8722 1.0264 0.198 Uiso 1 1 calc R U . . .
H62B H 1.0391 0.8407 1.0028 0.198 Uiso 1 1 calc R U . . .
C63 C 1.0540(11) 0.8330(6) 1.0808(7) 0.165(4) Uani 1 1 d D . . . .
H63A H 1.0949 0.8554 1.0877 0.198 Uiso 1 1 calc R U . . .
H63B H 1.0242 0.8383 1.1063 0.198 Uiso 1 1 calc R U . . .
C64 C 1.0842(9) 0.7848(7) 1.0869(7) 0.165(4) Uani 1 1 d D . . . .
H64A H 1.1100 0.7799 1.1230 0.198 Uiso 1 1 calc R U . . .
H64B H 1.1203 0.7812 1.0654 0.198 Uiso 1 1 calc R U . . .
C65 C 1.0256(11) 0.7486(6) 1.0719(7) 0.165(4) Uani 1 1 d D . . . .
H65A H 1.0487 0.7178 1.0727 0.198 Uiso 1 1 calc R U . . .
H65B H 0.9946 0.7486 1.0972 0.198 Uiso 1 1 calc R U . . .
C66 C 0.9784(11) 0.7570(6) 1.0195(7) 0.165(4) Uani 1 1 d D . . . .
H66A H 0.9373 0.7348 1.0132 0.198 Uiso 1 1 calc R U . . .
H66B H 1.0075 0.7512 0.9936 0.198 Uiso 1 1 calc R U . . .
C67 C 0.9382(11) 0.9592(7) 0.7994(9) 0.109(3) Uani 1 1 d . . . . .
H67 H 0.8971 0.9819 0.7926 0.131 Uiso 1 1 calc R U . . .
C68 C 0.9696(11) 0.9571(6) 0.7524(9) 0.109(3) Uani 1 1 d . . . . .
H68A H 1.0082 0.9332 0.7571 0.131 Uiso 1 1 calc R U . . .
H68B H 0.9308 0.9486 0.7223 0.131 Uiso 1 1 calc R U . . .
C69 C 1.0008(11) 1.0031(6) 0.7438(9) 0.109(3) Uani 1 1 d . . . . .
H69A H 1.0196 1.0019 0.7123 0.131 Uiso 1 1 calc R U . . .
H69B H 0.9619 1.0268 0.7390 0.131 Uiso 1 1 calc R U . . .
C70 C 1.0555(11) 1.0153(7) 0.7837(9) 0.109(3) Uani 1 1 d . . . . .
H70A H 1.0771 1.0448 0.7757 0.131 Uiso 1 1 calc R U . . .
H70B H 1.0942 0.9914 0.7888 0.131 Uiso 1 1 calc R U . . .
C71 C 1.0288(11) 1.0208(7) 0.8328(9) 0.109(3) Uani 1 1 d . . . . .
H71A H 1.0702 1.0295 0.8612 0.131 Uiso 1 1 calc R U . . .
H71B H 0.9920 1.0458 0.8286 0.131 Uiso 1 1 calc R U . . .
C72 C 0.9960(10) 0.9768(6) 0.8454(9) 0.109(3) Uani 1 1 d . . . . .
H72A H 0.9732 0.9818 0.8748 0.131 Uiso 1 1 calc R U . . .
H72B H 1.0348 0.9532 0.8554 0.131 Uiso 1 1 calc R U . . .
C73 C 0.8991(12) 0.6971(9) 0.7634(8) 0.196(6) Uani 1 1 d D . . . .
H73 H 0.8571 0.6750 0.7566 0.236 Uiso 1 1 calc R U . . .
C74 C 0.9201(14) 0.7132(7) 0.7136(7) 0.196(6) Uani 1 1 d D . . . .
H74A H 0.9627 0.7342 0.7217 0.236 Uiso 1 1 calc R U . . .
H74B H 0.8788 0.7299 0.6914 0.236 Uiso 1 1 calc R U . . .
C75 C 0.9389(14) 0.6692(8) 0.6863(6) 0.196(6) Uani 1 1 d D . . . .
H75A H 0.8983 0.6467 0.6816 0.236 Uiso 1 1 calc R U . . .
H75B H 0.9474 0.6771 0.6522 0.236 Uiso 1 1 calc R U . . .
C76 C 1.0090(12) 0.6485(8) 0.7209(8) 0.196(6) Uani 1 1 d D . . . .
H76A H 1.0262 0.6219 0.7037 0.236 Uiso 1 1 calc R U . . .
H76B H 1.0482 0.6721 0.7280 0.236 Uiso 1 1 calc R U . . .
C77 C 0.9900(14) 0.6329(7) 0.7713(8) 0.196(6) Uani 1 1 d D . . . .
H77A H 0.9489 0.6106 0.7640 0.236 Uiso 1 1 calc R U . . .
H77B H 1.0326 0.6175 0.7935 0.236 Uiso 1 1 calc R U . . .
C78 C 0.9686(14) 0.6760(8) 0.7983(6) 0.196(6) Uani 1 1 d D . . . .
H78A H 1.0088 0.6988 0.8043 0.236 Uiso 1 1 calc R U . . .
H78B H 0.9588 0.6673 0.8318 0.236 Uiso 1 1 calc R U . . .
C79 C 1.0902(9) 0.8124(7) 0.8758(8) 0.094(3) Uani 1 1 d . . . . .
H79 H 1.1065 0.8136 0.8428 0.113 Uiso 1 1 calc R U . . .
C80 C 1.1172(9) 0.7636(7) 0.9034(7) 0.094(3) Uani 1 1 d . . . . .
H80A H 1.1009 0.7616 0.9359 0.113 Uiso 1 1 calc R U . . .
H80B H 1.0940 0.7380 0.8811 0.113 Uiso 1 1 calc R U . . .
C81 C 1.1955(9) 0.7583(7) 0.9139(7) 0.094(3) Uani 1 1 d . . . . .
H81A H 1.2118 0.7568 0.8813 0.113 Uiso 1 1 calc R U . . .
H81B H 1.2099 0.7292 0.9329 0.113 Uiso 1 1 calc R U . . .
C82 C 1.2319(9) 0.7996(7) 0.9458(7) 0.094(3) Uani 1 1 d . . . . .
H82A H 1.2187 0.7985 0.9795 0.113 Uiso 1 1 calc R U . . .
H82B H 1.2855 0.7956 0.9521 0.113 Uiso 1 1 calc R U . . .
C83 C 1.2133(9) 0.8469(7) 0.9234(8) 0.094(3) Uani 1 1 d . . . . .
H83A H 1.2317 0.8505 0.8919 0.113 Uiso 1 1 calc R U . . .
H83B H 1.2365 0.8709 0.9481 0.113 Uiso 1 1 calc R U . . .
C84 C 1.1296(9) 0.8528(7) 0.9109(7) 0.094(3) Uani 1 1 d . . . . .
H84A H 1.1165 0.8827 0.8934 0.113 Uiso 1 1 calc R U . . .
H84B H 1.1125 0.8533 0.9432 0.113 Uiso 1 1 calc R U . . .
C85 C 0.5662(9) 0.9649(5) 0.9596(6) 0.0888(18) Uani 1 1 d D . . . .
H85A H 0.5206 0.9468 0.9487 0.107 Uiso 1 1 calc R U . . .
H85B H 0.5846 0.9608 0.9969 0.107 Uiso 1 1 calc R U . . .
C86 C 0.5518(9) 1.0140(5) 0.9476(5) 0.0888(18) Uani 1 1 d D . . . .
H86A H 0.4994 1.0211 0.9439 0.107 Uiso 1 1 calc R U . . .
H86B H 0.5807 1.0337 0.9751 0.107 Uiso 1 1 calc R U . . .
C87 C 0.5736(9) 1.0220(5) 0.8994(5) 0.0888(18) Uani 1 1 d D . . . .
H87A H 0.6124 1.0457 0.9038 0.107 Uiso 1 1 calc R U . . .
H87B H 0.5314 1.0325 0.8726 0.107 Uiso 1 1 calc R U . . .
C88 C 0.6005(9) 0.9774(5) 0.8854(5) 0.0888(18) Uani 1 1 d D . . . .
H88A H 0.6433 0.9822 0.8703 0.107 Uiso 1 1 calc R U . . .
H88B H 0.5620 0.9617 0.8597 0.107 Uiso 1 1 calc R U . . .
C89 C 0.7302(11) 0.8264(7) 1.0091(7) 0.0888(18) Uani 1 1 d . . . . .
H89A H 0.6890 0.8044 1.0052 0.107 Uiso 1 1 calc R U . . .
H89B H 0.7619 0.8164 0.9862 0.107 Uiso 1 1 calc R U . . .
C90 C 0.7698(10) 0.8269(7) 1.0596(7) 0.0888(18) Uani 1 1 d . . . . .
H90A H 0.8160 0.8094 1.0630 0.107 Uiso 1 1 calc R U . . .
H90B H 0.7412 0.8126 1.0823 0.107 Uiso 1 1 calc R U . . .
C91 C 0.7843(10) 0.8733(6) 1.0726(7) 0.0888(18) Uani 1 1 d . . . . .
H91A H 0.8294 0.8838 1.0630 0.107 Uiso 1 1 calc R U . . .
H91B H 0.7890 0.8784 1.1097 0.107 Uiso 1 1 calc R U . . .
C92 C 0.7138(10) 0.8993(7) 1.0394(6) 0.0888(18) Uani 1 1 d . . . . .
H92A H 0.6718 0.8977 1.0558 0.107 Uiso 1 1 calc R U . . .
H92B H 0.7243 0.9319 1.0327 0.107 Uiso 1 1 calc R U . . .
C93 C 0.7176(13) 0.9778(8) 0.7635(9) 0.120(3) Uani 1 1 d . . . . .
H93A H 0.7576 0.9605 0.7861 0.144 Uiso 1 1 calc R U . . .
H93B H 0.6760 0.9793 0.7803 0.144 Uiso 1 1 calc R U . . .
C94 C 0.7427(12) 1.0251(8) 0.7554(9) 0.120(3) Uani 1 1 d . . . . .
H94A H 0.7031 1.0479 0.7542 0.144 Uiso 1 1 calc R U . . .
H94B H 0.7850 1.0340 0.7830 0.144 Uiso 1 1 calc R U . . .
C95 C 0.7616(12) 1.0225(8) 0.7097(9) 0.120(3) Uani 1 1 d . . . . .
H95A H 0.8133 1.0315 0.7132 0.144 Uiso 1 1 calc R U . . .
H95B H 0.7305 1.0430 0.6843 0.144 Uiso 1 1 calc R U . . .
C96 C 0.7505(12) 0.9737(8) 0.6939(9) 0.120(3) Uani 1 1 d . . . . .
H96A H 0.7331 0.9714 0.6563 0.144 Uiso 1 1 calc R U . . .
H96B H 0.7966 0.9562 0.7044 0.144 Uiso 1 1 calc R U . . .
C97 C 0.6114(15) 0.9268(10) 0.6026(9) 0.161(6) Uani 1 1 d . . . . .
H97A H 0.6058 0.9585 0.6150 0.194 Uiso 1 1 calc R U . . .
H97B H 0.6596 0.9244 0.5938 0.194 Uiso 1 1 calc R U . . .
C98 C 0.5569(15) 0.9173(10) 0.5606(9) 0.161(6) Uani 1 1 d . . . . .
H98A H 0.5754 0.9182 0.5289 0.194 Uiso 1 1 calc R U . . .
H98B H 0.5162 0.9395 0.5574 0.194 Uiso 1 1 calc R U . . .
C99 C 0.5314(16) 0.8657(10) 0.5716(9) 0.161(6) Uani 1 1 d . . . . .
H99A H 0.4776 0.8648 0.5668 0.194 Uiso 1 1 calc R U . . .
H99B H 0.5454 0.8437 0.5473 0.194 Uiso 1 1 calc R U . . .
C100 C 0.5651(16) 0.8530(10) 0.6224(9) 0.161(6) Uani 1 1 d . . . . .
H10C H 0.5277 0.8449 0.6416 0.194 Uiso 1 1 calc R U . . .
H10D H 0.5973 0.8259 0.6225 0.194 Uiso 1 1 calc R U . . .
C101 C 0.847(3) 0.9663(12) 0.347(2) 0.406(9) Uiso 1 1 d D . . . .
C102 C 0.898(2) 0.983(2) 0.393(2) 0.406(9) Uiso 1 1 d D . . . .
C103 C 0.887(3) 1.0328(18) 0.3944(17) 0.406(9) Uiso 1 1 d D . . . .
C104 C 0.807(3) 1.0302(14) 0.379(2) 0.406(9) Uiso 1 1 d D . . . .
C105 C 0.260(2) 0.6458(18) 0.6331(17) 0.406(9) Uiso 1 1 d D . . . .
C106 C 0.326(3) 0.6233(18) 0.6251(18) 0.406(9) Uiso 1 1 d D . . . .
C107 C 0.3744(18) 0.6188(16) 0.676(3) 0.406(9) Uiso 1 1 d D . . . .
C108 C 0.333(3) 0.6380(19) 0.7115(11) 0.406(9) Uiso 1 1 d D . . . .
C109 C 0.064(2) 0.5795(12) 0.994(2) 0.406(9) Uiso 1 1 d D . . . .
C110 C 0.041(3) 0.605(2) 0.9461(14) 0.406(9) Uiso 1 1 d D . . . .
C111 C 0.009(3) 0.6484(17) 0.960(2) 0.406(9) Uiso 1 1 d D . . . .
C112 C 0.019(3) 0.6468(15) 1.016(2) 0.406(9) Uiso 1 1 d D . . . .
C113 C 0.823(3) -0.0078(16) 0.5164(11) 0.406(9) Uiso 1 1 d D . . . .
C114 C 0.894(3) -0.0252(16) 0.544(3) 0.406(9) Uiso 1 1 d D . . . .
C115 C 0.899(2) -0.0133(18) 0.598(2) 0.406(9) Uiso 1 1 d D . . . .
C116 C 0.829(3) 0.0088(16) 0.5993(15) 0.406(9) Uiso 1 1 d D . . . .
Li1 Li 0.6611(14) 0.8896(10) 0.9242(9) 0.067(5) Uani 1 1 d . . . . .
Li2 Li 0.6540(14) 0.8983(10) 0.7184(9) 0.067(5) Uani 1 1 d . . . . .
O1 O 0.5935(5) 0.8452(3) 0.8844(3) 0.052(2) Uani 1 1 d . . . . .
O2 O 0.7279(5) 0.8891(3) 0.8784(3) 0.052(2) Uani 1 1 d . . . . .
O3 O 0.5865(5) 0.8944(3) 0.7674(3) 0.058(3) Uani 1 1 d . . . . .
O4 O 0.7161(5) 0.8492(3) 0.7549(3) 0.054(3) Uani 1 1 d . . . . .
O5 O 0.5739(5) 0.7912(3) 0.7808(3) 0.056(3) Uani 1 1 d . . . . .
O6 O 0.7281(5) 0.7856(3) 0.8535(4) 0.058(3) Uani 1 1 d . . . . .
O7 O 0.4794(5) 0.7900(3) 0.8687(3) 0.054(3) Uani 1 1 d . . . . .
O8 O 0.4623(4) 0.8776(3) 0.8790(3) 0.050(2) Uani 1 1 d . . . . .
O9 O 0.4637(5) 0.7816(4) 0.7015(4) 0.068(3) Uani 1 1 d . . . . .
O10 O 0.4594(5) 0.8715(4) 0.7049(4) 0.072(3) Uani 1 1 d . . . . .
O11 O 0.3503(5) 0.7800(4) 0.8082(4) 0.072(3) Uani 1 1 d . . . . .
O12 O 0.4592(6) 0.9147(4) 0.7896(4) 0.080(3) Uani 1 1 d . . . . .
O13 O 0.3456(5) 0.8715(4) 0.8047(4) 0.068(3) Uani 1 1 d . . . . .
O14 O 0.3477(6) 0.8246(3) 0.7229(4) 0.067(3) Uani 1 1 d . . . . .
O15 O 0.4632(6) 0.7363(3) 0.7881(4) 0.073(3) Uani 1 1 d . . . . .
O16 O 0.8413(5) 0.7352(3) 0.8414(4) 0.070(3) Uani 1 1 d . . . . .
O17 O 0.8410(5) 0.7696(4) 0.9301(4) 0.064(3) Uani 1 1 d . . . . .
O18 O 0.8260(5) 0.7904(3) 0.7622(3) 0.048(2) Uani 1 1 d . . . . .
O19 O 0.9521(5) 0.7780(3) 0.8197(3) 0.057(3) Uani 1 1 d . . . . .
O20 O 0.9564(5) 0.8139(3) 0.9107(4) 0.054(3) Uani 1 1 d . . . . .
O21 O 0.8570(5) 0.9079(3) 0.8576(3) 0.053(3) Uani 1 1 d . . . . .
O22 O 0.8523(5) 0.8606(3) 0.9395(3) 0.056(3) Uani 1 1 d . . . . .
O23 O 0.9708(5) 0.8673(3) 0.8359(4) 0.065(3) Uani 1 1 d . . . . .
O24 O 0.8510(6) 0.8805(4) 0.7641(3) 0.070(3) Uani 1 1 d . . . . .
O25 O 0.6211(6) 0.9488(4) 0.9321(4) 0.0888(18) Uani 1 1 d D . . . .
O26 O 0.7030(5) 0.8725(4) 0.9954(4) 0.065(3) Uani 1 1 d . . . . .
O27 O 0.6973(8) 0.9562(5) 0.7187(6) 0.120(3) Uani 1 1 d . . . . .
O28 O 0.6054(8) 0.8907(6) 0.6446(4) 0.119(5) Uani 1 1 d . . . . .
O29 O 0.787(2) 1.0004(19) 0.3333(14) 0.457(14) Uiso 1 1 d D . . . .
O30 O 0.280(3) 0.6715(13) 0.682(2) 0.457(14) Uiso 1 1 d D . . . .
O31 O 0.022(2) 0.5970(19) 1.0305(13) 0.457(14) Uiso 1 1 d D . . . .
O32 O 0.7743(16) -0.0048(14) 0.553(2) 0.457(14) Uiso 1 1 d D . . . .
Si1 Si 0.5167(2) 0.83520(14) 0.89773(14) 0.0432(10) Uani 1 1 d . . . . .
Si2 Si 0.5042(3) 0.90984(17) 0.74518(17) 0.0633(12) Uani 1 1 d . . . . .
Si3 Si 0.5145(3) 0.75635(17) 0.74976(18) 0.0668(14) Uani 1 1 d . . . . .
Si4 Si 0.4262(3) 0.75373(16) 0.83241(18) 0.0641(9) Uani 1 1 d . . . . .
Si5 Si 0.4124(2) 0.90403(16) 0.83105(16) 0.0571(12) Uani 1 1 d . . . . .
Si6 Si 0.4117(3) 0.82649(18) 0.68974(16) 0.0659(14) Uani 1 1 d . . . . .
Si7 Si 0.3185(2) 0.82404(19) 0.77443(17) 0.0678(14) Uani 1 1 d . . . . .
Si8 Si 0.8107(2) 0.90167(15) 0.90146(15) 0.0485(11) Uani 1 1 d . . . . .
Si9 Si 0.7925(2) 0.83991(14) 0.74032(13) 0.0455(10) Uani 1 1 d . . . . .
Si10 Si 0.7881(3) 0.74884(16) 0.87930(17) 0.0628(12) Uani 1 1 d . . . . .
Si11 Si 0.8977(2) 0.81364(18) 0.94597(15) 0.0619(13) Uani 1 1 d . . . . .
Si12 Si 0.9014(2) 0.90241(14) 0.81464(15) 0.0460(10) Uani 1 1 d . . . . .
Si13 Si 0.8776(3) 0.75320(16) 0.79648(18) 0.0641(9) Uani 1 1 d . . . . .
Si14 Si 0.9902(2) 0.81848(15) 0.86085(16) 0.0509(11) Uani 1 1 d . . . . .
U1 U 0.65529(3) 0.83945(2) 0.81980(2) 0.0465(2) Uani 1 1 d . . . . .

loop_
_atom_site_aniso_label
_atom_site_aniso_U_11
_atom_site_aniso_U_22
_atom_site_aniso_U_33
_atom_site_aniso_U_23
_atom_site_aniso_U_13
_atom_site_aniso_U_12
C1 0.096(6) 0.151(9) 0.082(5) 0.024(6) 0.043(5) -0.005(6)
C2 0.096(6) 0.151(9) 0.082(5) 0.024(6) 0.043(5) -0.005(6)
C3 0.096(6) 0.151(9) 0.082(5) 0.024(6) 0.043(5) -0.005(6)
C4 0.096(6) 0.151(9) 0.082(5) 0.024(6) 0.043(5) -0.005(6)
C5 0.096(6) 0.151(9) 0.082(5) 0.024(6) 0.043(5) -0.005(6)
C6 0.096(6) 0.151(9) 0.082(5) 0.024(6) 0.043(5) -0.005(6)
C7 0.106(6) 0.071(6) 0.101(7) -0.006(4) 0.015(5) 0.005(5)
C8 0.106(6) 0.071(6) 0.101(7) -0.006(4) 0.015(5) 0.005(5)
C9 0.106(6) 0.071(6) 0.101(7) -0.006(4) 0.015(5) 0.005(5)
C10 0.106(6) 0.071(6) 0.101(7) -0.006(4) 0.015(5) 0.005(5)
C11 0.106(6) 0.071(6) 0.101(7) -0.006(4) 0.015(5) 0.005(5)
C12 0.106(6) 0.071(6) 0.101(7) -0.006(4) 0.015(5) 0.005(5)
C13 0.151(10) 0.107(9) 0.171(11) -0.025(7) 0.083(8) -0.003(7)
C14 0.151(10) 0.107(9) 0.171(11) -0.025(7) 0.083(8) -0.003(7)
C15 0.151(10) 0.107(9) 0.171(11) -0.025(7) 0.083(8) -0.003(7)
C16 0.151(10) 0.107(9) 0.171(11) -0.025(7) 0.083(8) -0.003(7)
C17 0.151(10) 0.107(9) 0.171(11) -0.025(7) 0.083(8) -0.003(7)
C18 0.151(10) 0.107(9) 0.171(11) -0.025(7) 0.083(8) -0.003(7)
C19 0.175(13) 0.112(11) 0.290(16) 0.107(10) 0.038(12) -0.033(8)
C20 0.175(13) 0.112(11) 0.290(16) 0.107(10) 0.038(12) -0.033(8)
C21 0.175(13) 0.112(11) 0.290(16) 0.107(10) 0.038(12) -0.033(8)
C22 0.175(13) 0.112(11) 0.290(16) 0.107(10) 0.038(12) -0.033(8)
C23 0.175(13) 0.112(11) 0.290(16) 0.107(10) 0.038(12) -0.033(8)
C24 0.175(13) 0.112(11) 0.290(16) 0.107(10) 0.038(12) -0.033(8)
C25 0.069(6) 0.131(9) 0.154(10) -0.060(7) 0.019(5) 0.006(5)
C26 0.069(6) 0.131(9) 0.154(10) -0.060(7) 0.019(5) 0.006(5)
C27 0.069(6) 0.131(9) 0.154(10) -0.060(7) 0.019(5) 0.006(5)
C28 0.069(6) 0.131(9) 0.154(10) -0.060(7) 0.019(5) 0.006(5)
C29 0.069(6) 0.131(9) 0.154(10) -0.060(7) 0.019(5) 0.006(5)
C30 0.069(6) 0.131(9) 0.154(10) -0.060(7) 0.019(5) 0.006(5)
C31 0.101(6) 0.282(12) 0.091(5) 0.005(7) -0.023(5) 0.006(6)
C32 0.101(6) 0.282(12) 0.091(5) 0.005(7) -0.023(5) 0.006(6)
C33 0.101(6) 0.282(12) 0.091(5) 0.005(7) -0.023(5) 0.006(6)
C34 0.101(6) 0.282(12) 0.091(5) 0.005(7) -0.023(5) 0.006(6)
C35 0.101(6) 0.282(12) 0.091(5) 0.005(7) -0.023(5) 0.006(6)
C36 0.101(6) 0.282(12) 0.091(5) 0.005(7) -0.023(5) 0.006(6)
C37 0.063(6) 0.253(13) 0.089(7) -0.068(7) 0.015(5) -0.033(7)
C38 0.063(6) 0.253(13) 0.089(7) -0.068(7) 0.015(5) -0.033(7)
C39 0.063(6) 0.253(13) 0.089(7) -0.068(7) 0.015(5) -0.033(7)
C40 0.063(6) 0.253(13) 0.089(7) -0.068(7) 0.015(5) -0.033(7)
C41 0.063(6) 0.253(13) 0.089(7) -0.068(7) 0.015(5) -0.033(7)
C42 0.063(6) 0.253(13) 0.089(7) -0.068(7) 0.015(5) -0.033(7)
C43 0.082(5) 0.146(10) 0.140(9) -0.098(7) 0.023(6) -0.031(7)
C44 0.082(5) 0.146(10) 0.140(9) -0.098(7) 0.023(6) -0.031(7)
C45 0.082(5) 0.146(10) 0.140(9) -0.098(7) 0.023(6) -0.031(7)
C46 0.082(5) 0.146(10) 0.140(9) -0.098(7) 0.023(6) -0.031(7)
C47 0.082(5) 0.146(10) 0.140(9) -0.098(7) 0.023(6) -0.031(7)
C48 0.082(5) 0.146(10) 0.140(9) -0.098(7) 0.023(6) -0.031(7)
C49 0.056(4) 0.124(7) 0.038(3) -0.004(4) 0.006(3) 0.002(4)
C50 0.056(4) 0.124(7) 0.038(3) -0.004(4) 0.006(3) 0.002(4)
C51 0.056(4) 0.124(7) 0.038(3) -0.004(4) 0.006(3) 0.002(4)
C52 0.056(4) 0.124(7) 0.038(3) -0.004(4) 0.006(3) 0.002(4)
C53 0.056(4) 0.124(7) 0.038(3) -0.004(4) 0.006(3) 0.002(4)
C54 0.056(4) 0.124(7) 0.038(3) -0.004(4) 0.006(3) 0.002(4)
C55 0.103(7) 0.085(6) 0.113(7) 0.039(5) 0.042(5) -0.012(5)
C56 0.103(7) 0.085(6) 0.113(7) 0.039(5) 0.042(5) -0.012(5)
C57 0.103(7) 0.085(6) 0.113(7) 0.039(5) 0.042(5) -0.012(5)
C58 0.103(7) 0.085(6) 0.113(7) 0.039(5) 0.042(5) -0.012(5)
C59 0.103(7) 0.085(6) 0.113(7) 0.039(5) 0.042(5) -0.012(5)
C60 0.103(7) 0.085(6) 0.113(7) 0.039(5) 0.042(5) -0.012(5)
C61 0.101(6) 0.282(12) 0.091(5) 0.005(7) -0.023(5) 0.006(6)
C62 0.101(6) 0.282(12) 0.091(5) 0.005(7) -0.023(5) 0.006(6)
C63 0.101(6) 0.282(12) 0.091(5) 0.005(7) -0.023(5) 0.006(6)
C64 0.101(6) 0.282(12) 0.091(5) 0.005(7) -0.023(5) 0.006(6)
C65 0.101(6) 0.282(12) 0.091(5) 0.005(7) -0.023(5) 0.006(6)
C66 0.101(6) 0.282(12) 0.091(5) 0.005(7) -0.023(5) 0.006(6)
C67 0.083(7) 0.075(6) 0.169(10) -0.002(6) 0.030(6) -0.029(5)
C68 0.083(7) 0.075(6) 0.169(10) -0.002(6) 0.030(6) -0.029(5)
C69 0.083(7) 0.075(6) 0.169(10) -0.002(6) 0.030(6) -0.029(5)
C70 0.083(7) 0.075(6) 0.169(10) -0.002(6) 0.030(6) -0.029(5)
C71 0.083(7) 0.075(6) 0.169(10) -0.002(6) 0.030(6) -0.029(5)
C72 0.083(7) 0.075(6) 0.169(10) -0.002(6) 0.030(6) -0.029(5)
C73 0.192(13) 0.219(15) 0.167(13) -0.067(11) 0.019(11) 0.081(11)
C74 0.192(13) 0.219(15) 0.167(13) -0.067(11) 0.019(11) 0.081(11)
C75 0.192(13) 0.219(15) 0.167(13) -0.067(11) 0.019(11) 0.081(11)
C76 0.192(13) 0.219(15) 0.167(13) -0.067(11) 0.019(11) 0.081(11)
C77 0.192(13) 0.219(15) 0.167(13) -0.067(11) 0.019(11) 0.081(11)
C78 0.192(13) 0.219(15) 0.167(13) -0.067(11) 0.019(11) 0.081(11)
C79 0.055(4) 0.127(8) 0.099(6) 0.033(5) 0.014(4) -0.007(5)
C80 0.055(4) 0.127(8) 0.099(6) 0.033(5) 0.014(4) -0.007(5)
C81 0.055(4) 0.127(8) 0.099(6) 0.033(5) 0.014(4) -0.007(5)
C82 0.055(4) 0.127(8) 0.099(6) 0.033(5) 0.014(4) -0.007(5)
C83 0.055(4) 0.127(8) 0.099(6) 0.033(5) 0.014(4) -0.007(5)
C84 0.055(4) 0.127(8) 0.099(6) 0.033(5) 0.014(4) -0.007(5)
C85 0.091(4) 0.104(5) 0.073(4) -0.016(3) 0.021(3) 0.005(4)
C86 0.091(4) 0.104(5) 0.073(4) -0.016(3) 0.021(3) 0.005(4)
C87 0.091(4) 0.104(5) 0.073(4) -0.016(3) 0.021(3) 0.005(4)
C88 0.091(4) 0.104(5) 0.073(4) -0.016(3) 0.021(3) 0.005(4)
C89 0.091(4) 0.104(5) 0.073(4) -0.016(3) 0.021(3) 0.005(4)
C90 0.091(4) 0.104(5) 0.073(4) -0.016(3) 0.021(3) 0.005(4)
C91 0.091(4) 0.104(5) 0.073(4) -0.016(3) 0.021(3) 0.005(4)
C92 0.091(4) 0.104(5) 0.073(4) -0.016(3) 0.021(3) 0.005(4)
C93 0.116(7) 0.119(8) 0.131(9) 0.019(7) 0.041(7) -0.008(6)
C94 0.116(7) 0.119(8) 0.131(9) 0.019(7) 0.041(7) -0.008(6)
C95 0.116(7) 0.119(8) 0.131(9) 0.019(7) 0.041(7) -0.008(6)
C96 0.116(7) 0.119(8) 0.131(9) 0.019(7) 0.041(7) -0.008(6)
C97 0.185(15) 0.203(15) 0.079(9) -0.010(11) -0.004(9) -0.004(13)
C98 0.185(15) 0.203(15) 0.079(9) -0.010(11) -0.004(9) -0.004(13)
C99 0.185(15) 0.203(15) 0.079(9) -0.010(11) -0.004(9) -0.004(13)
C100 0.185(15) 0.203(15) 0.079(9) -0.010(11) -0.004(9) -0.004(13)
Li1 0.055(11) 0.100(16) 0.053(11) -0.004(10) 0.030(9) -0.022(11)
Li2 0.055(11) 0.100(16) 0.053(11) -0.004(10) 0.030(9) -0.022(11)
O1 0.049(6) 0.068(7) 0.036(5) -0.009(5) 0.004(4) -0.008(5)
O2 0.057(6) 0.053(6) 0.048(6) -0.003(5) 0.020(5) 0.017(5)
O3 0.054(6) 0.069(7) 0.050(6) -0.003(5) 0.006(5) -0.002(5)
O4 0.041(5) 0.066(7) 0.047(6) -0.011(5) -0.007(4) -0.017(5)
O5 0.070(7) 0.048(6) 0.053(6) 0.003(5) 0.020(5) 0.001(5)
O6 0.072(7) 0.041(6) 0.068(7) 0.001(5) 0.028(6) -0.001(5)
O7 0.058(6) 0.050(6) 0.061(6) -0.003(5) 0.030(5) -0.015(5)
O8 0.032(5) 0.072(7) 0.043(5) -0.012(5) 0.002(4) -0.003(5)
O9 0.056(7) 0.090(8) 0.054(6) -0.015(6) 0.001(5) -0.003(6)
O10 0.067(7) 0.075(8) 0.060(7) 0.002(6) -0.013(6) -0.022(6)
O11 0.050(6) 0.091(9) 0.072(7) 0.012(6) 0.006(5) -0.038(6)
O12 0.064(7) 0.103(10) 0.071(8) -0.005(7) 0.006(6) 0.007(7)
O13 0.051(6) 0.076(8) 0.072(7) -0.031(6) 0.007(5) -0.007(6)
O14 0.073(7) 0.069(7) 0.052(6) -0.033(5) -0.003(5) -0.009(6)
O15 0.088(8) 0.042(6) 0.099(8) -0.018(6) 0.040(7) -0.028(6)
O16 0.067(7) 0.042(6) 0.104(9) 0.009(6) 0.027(6) -0.002(5)
O17 0.051(6) 0.084(8) 0.059(6) 0.031(6) 0.018(5) 0.014(6)
O18 0.045(6) 0.064(7) 0.036(5) -0.003(5) 0.011(4) -0.004(5)
O19 0.061(6) 0.059(7) 0.057(6) 0.009(5) 0.022(5) 0.009(5)
O20 0.041(6) 0.050(6) 0.074(7) -0.003(5) 0.018(5) 0.006(5)
O21 0.041(5) 0.053(6) 0.061(6) -0.020(5) 0.000(5) -0.019(5)
O22 0.046(6) 0.073(7) 0.043(6) -0.017(5) -0.002(5) 0.001(6)
O23 0.068(7) 0.046(7) 0.089(8) -0.005(6) 0.037(6) -0.006(6)
O24 0.089(8) 0.083(8) 0.043(6) -0.002(5) 0.026(5) -0.039(6)
O25 0.091(4) 0.104(5) 0.073(4) -0.016(3) 0.021(3) 0.005(4)
O26 0.061(7) 0.082(8) 0.052(6) -0.025(6) 0.016(5) -0.003(6)
O27 0.116(7) 0.119(8) 0.131(9) 0.019(7) 0.041(7) -0.008(6)
O28 0.146(13) 0.169(14) 0.032(7) 0.000(8) -0.001(7) 0.054(11)
Si1 0.039(2) 0.054(3) 0.039(2) -0.0095(19) 0.0137(17) -0.017(2)
Si2 0.061(3) 0.076(3) 0.053(3) 0.007(2) 0.014(2) -0.005(3)
Si3 0.065(3) 0.075(3) 0.066(3) -0.034(3) 0.025(2) -0.038(3)
Si4 0.074(2) 0.052(2) 0.074(2) -0.0147(17) 0.0327(18) -0.0237(18)
Si5 0.054(3) 0.073(3) 0.048(2) -0.015(2) 0.017(2) -0.015(2)
Si6 0.063(3) 0.092(4) 0.044(2) -0.020(2) 0.013(2) -0.023(3)
Si7 0.057(3) 0.094(4) 0.056(3) -0.033(3) 0.020(2) -0.029(3)
Si8 0.034(2) 0.063(3) 0.051(2) -0.036(2) 0.0150(18) -0.012(2)
Si9 0.049(2) 0.059(3) 0.0310(19) -0.0142(19) 0.0139(17) -0.021(2)
Si10 0.075(3) 0.053(3) 0.066(3) 0.015(2) 0.027(3) -0.003(3)
Si11 0.053(3) 0.098(4) 0.036(2) 0.006(2) 0.012(2) 0.002(3)
Si12 0.046(2) 0.043(3) 0.051(2) -0.0112(19) 0.0157(19) -0.015(2)
Si13 0.074(2) 0.052(2) 0.074(2) -0.0147(17) 0.0327(18) -0.0237(18)
Si14 0.049(2) 0.050(3) 0.060(3) -0.003(2) 0.023(2) -0.001(2)
U1 0.0508(4) 0.0492(4) 0.0414(3) -0.0076(3) 0.0144(2) -0.0123(3)

loop_
_atom_type_symbol
_atom_type_description
_atom_type_scat_dispersion_real
_atom_type_scat_dispersion_imag
_atom_type_scat_source
C C 0.0033 0.0016 'International Tables Vol C Tables 4.2.6.8 and 6.1.1.4'
H H 0.0000 0.0000 'International Tables Vol C Tables 4.2.6.8 and 6.1.1.4'
Li Li -0.0003 0.0001 'International Tables Vol C Tables 4.2.6.8 and 6.1.1.4'
O O 0.0106 0.0060 'International Tables Vol C Tables 4.2.6.8 and 6.1.1.4'
Si Si 0.0817 0.0704 'International Tables Vol C Tables 4.2.6.8 and 6.1.1.4'
U U -9.6767 9.6646 'International Tables Vol C Tables 4.2.6.8 and 6.1.1.4'

loop_
_geom_angle_atom_site_label_1
_geom_angle_atom_site_label_2
_geom_angle_atom_site_label_3
_geom_angle
_geom_angle_site_symmetry_1
_geom_angle_site_symmetry_3
_geom_angle_publ_flag
C2 C1 H1 109.8 . . ?
C2 C1 Si1 107.2(14) . . ?
C6 C1 H1 109.8 . . ?
C6 C1 C2 108.5(16) . . ?
C6 C1 Si1 111.7(14) . . ?
Si1 C1 H1 109.8 . . ?
C1 C2 H2A 110.4 . . ?
C1 C2 H2B 110.4 . . ?
C1 C2 C3 106.4(17) . . ?
H2A C2 H2B 108.6 . . ?
C3 C2 H2A 110.4 . . ?
C3 C2 H2B 110.4 . . ?
C2 C3 H3A 110.5 . . ?
C2 C3 H3B 110.5 . . ?
C2 C3 C4 106.4(16) . . ?
H3A C3 H3B 108.6 . . ?
C4 C3 H3A 110.5 . . ?
C4 C3 H3B 110.5 . . ?
C3 C4 H4A 109.7 . . ?
C3 C4 H4B 109.7 . . ?
H4A C4 H4B 108.2 . . ?
C5 C4 C3 109.7(17) . . ?
C5 C4 H4A 109.7 . . ?
C5 C4 H4B 109.7 . . ?
C4 C5 H5A 110.7 . . ?
C4 C5 H5B 110.7 . . ?
C4 C5 C6 105.4(17) . . ?
H5A C5 H5B 108.8 . . ?
C6 C5 H5A 110.7 . . ?
C6 C5 H5B 110.7 . . ?
C1 C6 C5 108.0(17) . . ?
C1 C6 H6A 110.1 . . ?
C1 C6 H6B 110.1 . . ?
C5 C6 H6A 110.1 . . ?
C5 C6 H6B 110.1 . . ?
H6A C6 H6B 108.4 . . ?
C8 C7 H7 107.4 . . ?
C8 C7 Si2 112.4(13) . . ?
C12 C7 H7 107.4 . . ?
C12 C7 C8 104.8(15) . . ?
C12 C7 Si2 117.1(13) . . ?
Si2 C7 H7 107.4 . . ?
C7 C8 H8A 109.5 . . ?
C7 C8 H8B 109.5 . . ?
H8A C8 H8B 108.1 . . ?
C9 C8 C7 110.7(16) . . ?
C9 C8 H8A 109.5 . . ?
C9 C8 H8B 109.5 . . ?
C8 C9 H9A 110.2 . . ?
C8 C9 H9B 110.2 . . ?
H9A C9 H9B 108.5 . . ?
C10 C9 C8 107.6(16) . . ?
C10 C9 H9A 110.2 . . ?
C10 C9 H9B 110.2 . . ?
C9 C10 H10A 108.7 . . ?
C9 C10 H10B 108.7 . . ?
C9 C10 C11 114.3(16) . . ?
H10A C10 H10B 107.6 . . ?
C11 C10 H10A 108.7 . . ?
C11 C10 H10B 108.7 . . ?
C10 C11 H11A 110.2 . . ?
C10 C11 H11B 110.2 . . ?
H11A C11 H11B 108.5 . . ?
C12 C11 C10 107.4(16) . . ?
C12 C11 H11A 110.2 . . ?
C12 C11 H11B 110.2 . . ?
C7 C12 H12A 108.0 . . ?
C7 C12 H12B 108.0 . . ?
C11 C12 C7 117.0(17) . . ?
C11 C12 H12A 108.0 . . ?
C11 C12 H12B 108.0 . . ?
H12A C12 H12B 107.3 . . ?
C14 C13 H13 109.8 . . ?
C14 C13 C18 110.7(9) . . ?
C14 C13 Si3 106.2(12) . . ?
C18 C13 H13 109.8 . . ?
C18 C13 Si3 110.5(11) . . ?
Si3 C13 H13 109.8 . . ?
C13 C14 H14A 109.5 . . ?
C13 C14 H14B 109.5 . . ?
C13 C14 C15 110.9(9) . . ?
H14A C14 H14B 108.0 . . ?
C15 C14 H14A 109.5 . . ?
C15 C14 H14B 109.5 . . ?
C14 C15 H15A 109.6 . . ?
C14 C15 H15B 109.6 . . ?
C14 C15 C16 110.4(9) . . ?
H15A C15 H15B 108.1 . . ?
C16 C15 H15A 109.6 . . ?
C16 C15 H15B 109.6 . . ?
C15 C16 H16A 109.7 . . ?
C15 C16 H16B 109.7 . . ?
H16A C16 H16B 108.2 . . ?
C17 C16 C15 109.7(9) . . ?
C17 C16 H16A 109.7 . . ?
C17 C16 H16B 109.7 . . ?
C16 C17 H17A 109.8 . . ?
C16 C17 H17B 109.8 . . ?
C16 C17 C18 109.4(9) . . ?
H17A C17 H17B 108.3 . . ?
C18 C17 H17A 109.8 . . ?
C18 C17 H17B 109.8 . . ?
C13 C18 C17 109.9(9) . . ?
C13 C18 H18A 109.7 . . ?
C13 C18 H18B 109.7 . . ?
C17 C18 H18A 109.7 . . ?
C17 C18 H18B 109.7 . . ?
H18A C18 H18B 108.2 . . ?
C20 C19 H19 107.2 . . ?
C20 C19 Si4 116.8(14) . . ?
C24 C19 H19 107.2 . . ?
C24 C19 C20 111.3(12) . . ?
C24 C19 Si4 106.7(13) . . ?
Si4 C19 H19 107.2 . . ?
C19 C20 H20A 109.3 . . ?
C19 C20 H20B 109.3 . . ?
C19 C20 C21 111.5(12) . . ?
H20A C20 H20B 108.0 . . ?
C21 C20 H20A 109.3 . . ?
C21 C20 H20B 109.3 . . ?
C20 C21 H21A 109.2 . . ?
C20 C21 H21B 109.2 . . ?
H21A C21 H21B 107.9 . . ?
C22 C21 C20 111.9(12) . . ?
C22 C21 H21A 109.2 . . ?
C22 C21 H21B 109.2 . . ?
C21 C22 H22A 109.2 . . ?
C21 C22 H22B 109.2 . . ?
H22A C22 H22B 107.9 . . ?
C23 C22 C21 112.2(12) . . ?
C23 C22 H22A 109.2 . . ?
C23 C22 H22B 109.2 . . ?
C22 C23 H23A 109.2 . . ?
C22 C23 H23B 109.2 . . ?
C22 C23 C24 111.9(12) . . ?
H23A C23 H23B 107.9 . . ?
C24 C23 H23A 109.2 . . ?
C24 C23 H23B 109.2 . . ?
C19 C24 C23 111.3(12) . . ?
C19 C24 H24A 109.4 . . ?
C19 C24 H24B 109.4 . . ?
C23 C24 H24A 109.4 . . ?
C23 C24 H24B 109.4 . . ?
H24A C24 H24B 108.0 . . ?
C26 C25 H25 107.1 . . ?
C26 C25 Si5 116.2(15) . . ?
C30 C25 H25 107.1 . . ?
C30 C25 C26 109.2(17) . . ?
C30 C25 Si5 109.7(17) . . ?
Si5 C25 H25 107.1 . . ?
C25 C26 H26A 108.8 . . ?
C25 C26 H26B 108.8 . . ?
C25 C26 C27 113.6(19) . . ?
H26A C26 H26B 107.7 . . ?
C27 C26 H26A 108.8 . . ?
C27 C26 H26B 108.8 . . ?
C26 C27 H27A 109.0 . . ?
C26 C27 H27B 109.0 . . ?
H27A C27 H27B 107.8 . . ?
C28 C27 C26 113(2) . . ?
C28 C27 H27A 109.0 . . ?
C28 C27 H27B 109.0 . . ?
C27 C28 H28A 111.0 . . ?
C27 C28 H28B 111.0 . . ?
C27 C28 C29 103.9(18) . . ?
H28A C28 H28B 109.0 . . ?
C29 C28 H28A 111.0 . . ?
C29 C28 H28B 111.0 . . ?
C28 C29 H29A 109.1 . . ?
C28 C29 H29B 109.1 . . ?
C28 C29 C30 112.4(18) . . ?
H29A C29 H29B 107.8 . . ?
C30 C29 H29A 109.1 . . ?
C30 C29 H29B 109.1 . . ?
C25 C30 C29 110(2) . . ?
C25 C30 H30A 109.7 . . ?
C25 C30 H30B 109.7 . . ?
C29 C30 H30A 109.7 . . ?
C29 C30 H30B 109.7 . . ?
H30A C30 H30B 108.2 . . ?
C32 C31 H31 113.3 . . ?
C32 C31 Si6 101.0(12) . . ?
C36 C31 H31 113.3 . . ?
C36 C31 C32 105.7(10) . . ?
C36 C31 Si6 109.4(12) . . ?
Si6 C31 H31 113.3 . . ?
C31 C32 H32A 110.5 . . ?
C31 C32 H32B 110.5 . . ?
H32A C32 H32B 108.7 . . ?
C33 C32 C31 106.3(10) . . ?
C33 C32 H32A 110.5 . . ?
C33 C32 H32B 110.5 . . ?
C32 C33 H33A 110.4 . . ?
C32 C33 H33B 110.4 . . ?
C32 C33 C34 106.6(10) . . ?
H33A C33 H33B 108.6 . . ?
C34 C33 H33A 110.4 . . ?
C34 C33 H33B 110.4 . . ?
C33 C34 H34A 110.4 . . ?
C33 C34 H34B 110.4 . . ?
H34A C34 H34B 108.6 . . ?
C35 C34 C33 106.7(10) . . ?
C35 C34 H34A 110.4 . . ?
C35 C34 H34B 110.4 . . ?
C34 C35 H35A 110.5 . . ?
C34 C35 H35B 110.5 . . ?
C34 C35 C36 106.1(10) . . ?
H35A C35 H35B 108.7 . . ?
C36 C35 H35A 110.5 . . ?
C36 C35 H35B 110.5 . . ?
C31 C36 C35 105.8(10) . . ?
C31 C36 H36A 110.6 . . ?
C31 C36 H36B 110.6 . . ?
C35 C36 H36A 110.6 . . ?
C35 C36 H36B 110.6 . . ?
H36A C36 H36B 108.7 . . ?
C38 C37 H37 107.2 . . ?
C38 C37 C42 111.5(8) . . ?
C38 C37 Si7 112.2(11) . . ?
C42 C37 H37 107.2 . . ?
C42 C37 Si7 111.2(10) . . ?
Si7 C37 H37 107.2 . . ?
C37 C38 H38A 109.3 . . ?
C37 C38 H38B 109.3 . . ?
C37 C38 C39 111.6(8) . . ?
H38A C38 H38B 108.0 . . ?
C39 C38 H38A 109.3 . . ?
C39 C38 H38B 109.3 . . ?
C38 C39 H39A 109.5 . . ?
C38 C39 H39B 109.5 . . ?
H39A C39 H39B 108.1 . . ?
C40 C39 C38 110.8(8) . . ?
C40 C39 H39A 109.5 . . ?
C40 C39 H39B 109.5 . . ?
C39 C40 H40A 109.6 . . ?
C39 C40 H40B 109.6 . . ?
C39 C40 C41 110.4(8) . . ?
H40A C40 H40B 108.1 . . ?
C41 C40 H40A 109.6 . . ?
C41 C40 H40B 109.6 . . ?
C40 C41 H41A 109.6 . . ?
C40 C41 H41B 109.6 . . ?
H41A C41 H41B 108.1 . . ?
C42 C41 C40 110.2(8) . . ?
C42 C41 H41A 109.6 . . ?
C42 C41 H41B 109.6 . . ?
C37 C42 C41 111.1(8) . . ?
C37 C42 H42A 109.4 . . ?
C37 C42 H42B 109.4 . . ?
C41 C42 H42A 109.4 . . ?
C41 C42 H42B 109.4 . . ?
H42A C42 H42B 108.0 . . ?
C44 C43 H43 106.5 . . ?
C44 C43 Si8 113.4(15) . . ?
C48 C43 H43 106.5 . . ?
C48 C43 C44 110.7(19) . . ?
C48 C43 Si8 112.7(15) . . ?
Si8 C43 H43 106.5 . . ?
C43 C44 H44A 110.7 . . ?
C43 C44 H44B 110.7 . . ?
C43 C44 C45 105.4(17) . . ?
H44A C44 H44B 108.8 . . ?
C45 C44 H44A 110.7 . . ?
C45 C44 H44B 110.7 . . ?
C44 C45 H45A 108.0 . . ?
C44 C45 H45B 108.0 . . ?
H45A C45 H45B 107.3 . . ?
C46 C45 C44 117.1(19) . . ?
C46 C45 H45A 108.0 . . ?
C46 C45 H45B 108.0 . . ?
C45 C46 H46A 110.6 . . ?
C45 C46 H46B 110.6 . . ?
H46A C46 H46B 108.7 . . ?
C47 C46 C45 106(2) . . ?
C47 C46 H46A 110.6 . . ?
C47 C46 H46B 110.6 . . ?
C46 C47 H47A 109.9 . . ?
C46 C47 H47B 109.9 . . ?
C46 C47 C48 109.1(18) . . ?
H47A C47 H47B 108.3 . . ?
C48 C47 H47A 109.9 . . ?
C48 C47 H47B 109.9 . . ?
C43 C48 C47 114(2) . . ?
C43 C48 H48A 108.7 . . ?
C43 C48 H48B 108.7 . . ?
C47 C48 H48A 108.7 . . ?
C47 C48 H48B 108.7 . . ?
H48A C48 H48B 107.6 . . ?
C50 C49 H49 107.4 . . ?
C50 C49 Si9 112.0(10) . . ?
C54 C49 H49 107.4 . . ?
C54 C49 C50 107.9(13) . . ?
C54 C49 Si9 114.5(11) . . ?
Si9 C49 H49 107.4 . . ?
C49 C50 H50A 109.0 . . ?
C49 C50 H50B 109.0 . . ?
C49 C50 C51 113.0(12) . . ?
H50A C50 H50B 107.8 . . ?
C51 C50 H50A 109.0 . . ?
C51 C50 H50B 109.0 . . ?
C50 C51 H51A 109.2 . . ?
C50 C51 H51B 109.2 . . ?
H51A C51 H51B 107.9 . . ?
C52 C51 C50 112.0(14) . . ?
C52 C51 H51A 109.2 . . ?
C52 C51 H51B 109.2 . . ?
C51 C52 H52A 109.2 . . ?
C51 C52 H52B 109.2 . . ?
H52A C52 H52B 107.9 . . ?
C53 C52 C51 112.2(15) . . ?
C53 C52 H52A 109.2 . . ?
C53 C52 H52B 109.2 . . ?
C52 C53 H53A 109.0 . . ?
C52 C53 H53B 109.0 . . ?
C52 C53 C54 112.8(13) . . ?
H53A C53 H53B 107.8 . . ?
C54 C53 H53A 109.0 . . ?
C54 C53 H53B 109.0 . . ?
C49 C54 C53 112.9(14) . . ?
C49 C54 H54A 109.0 . . ?
C49 C54 H54B 109.0 . . ?
C53 C54 H54A 109.0 . . ?
C53 C54 H54B 109.0 . . ?
H54A C54 H54B 107.8 . . ?
C56 C55 H55 106.3 . . ?
C56 C55 Si10 108.3(13) . . ?
C60 C55 H55 106.3 . . ?
C60 C55 C56 113.8(15) . . ?
C60 C55 Si10 115.1(13) . . ?
Si10 C55 H55 106.3 . . ?
C55 C56 H56A 110.1 . . ?
C55 C56 H56B 110.1 . . ?
H56A C56 H56B 108.4 . . ?
C57 C56 C55 107.9(16) . . ?
C57 C56 H56A 110.1 . . ?
C57 C56 H56B 110.1 . . ?
C56 C57 H57A 108.9 . . ?
C56 C57 H57B 108.9 . . ?
H57A C57 H57B 107.7 . . ?
C58 C57 C56 113.3(16) . . ?
C58 C57 H57A 108.9 . . ?
C58 C57 H57B 108.9 . . ?
C57 C58 H58A 110.1 . . ?
C57 C58 H58B 110.1 . . ?
C57 C58 C59 108.2(14) . . ?
H58A C58 H58B 108.4 . . ?
C59 C58 H58A 110.1 . . ?
C59 C58 H58B 110.1 . . ?
C58 C59 H59A 108.9 . . ?
C58 C59 H59B 108.9 . . ?
H59A C59 H59B 107.7 . . ?
C60 C59 C58 113.3(17) . . ?
C60 C59 H59A 108.9 . . ?
C60 C59 H59B 108.9 . . ?
C55 C60 H60A 109.4 . . ?
C55 C60 H60B 109.4 . . ?
C59 C60 C55 111.3(16) . . ?
C59 C60 H60A 109.4 . . ?
C59 C60 H60B 109.4 . . ?
H60A C60 H60B 108.0 . . ?
C62 C61 H61 108.2 . . ?
C62 C61 Si11 110.8(12) . . ?
C66 C61 H61 108.2 . . ?
C66 C61 C62 112.1(9) . . ?
C66 C61 Si11 109.3(13) . . ?
Si11 C61 H61 108.2 . . ?
C61 C62 H62A 109.2 . . ?
C61 C62 H62B 109.2 . . ?
C61 C62 C63 112.0(9) . . ?
H62A C62 H62B 107.9 . . ?
C63 C62 H62A 109.2 . . ?
C63 C62 H62B 109.2 . . ?
C62 C63 H63A 109.3 . . ?
C62 C63 H63B 109.3 . . ?
H63A C63 H63B 107.9 . . ?
C64 C63 C62 111.8(9) . . ?
C64 C63 H63A 109.3 . . ?
C64 C63 H63B 109.3 . . ?
C63 C64 H64A 109.1 . . ?
C63 C64 H64B 109.1 . . ?
C63 C64 C65 112.4(9) . . ?
H64A C64 H64B 107.9 . . ?
C65 C64 H64A 109.1 . . ?
C65 C64 H64B 109.1 . . ?
C64 C65 H65A 109.2 . . ?
C64 C65 H65B 109.2 . . ?
H65A C65 H65B 107.9 . . ?
C66 C65 C64 112.3(9) . . ?
C66 C65 H65A 109.2 . . ?
C66 C65 H65B 109.2 . . ?
C61 C66 H66A 109.1 . . ?
C61 C66 H66B 109.1 . . ?
C65 C66 C61 112.6(9) . . ?
C65 C66 H66A 109.1 . . ?
C65 C66 H66B 109.1 . . ?
H66A C66 H66B 107.8 . . ?
C68 C67 H67 107.9 . . ?
C68 C67 C72 110.2(16) . . ?
C68 C67 Si12 112.5(14) . . ?
C72 C67 H67 107.9 . . ?
C72 C67 Si12 110.3(15) . . ?
Si12 C67 H67 107.9 . . ?
C67 C68 H68A 109.8 . . ?
C67 C68 H68B 109.8 . . ?
H68A C68 H68B 108.2 . . ?
C69 C68 C67 109.6(18) . . ?
C69 C68 H68A 109.8 . . ?
C69 C68 H68B 109.8 . . ?
C68 C69 H69A 109.3 . . ?
C68 C69 H69B 109.3 . . ?
H69A C69 H69B 108.0 . . ?
C70 C69 C68 111.5(19) . . ?
C70 C69 H69A 109.3 . . ?
C70 C69 H69B 109.3 . . ?
C69 C70 H70A 109.3 . . ?
C69 C70 H70B 109.3 . . ?
C69 C70 C71 111.8(18) . . ?
H70A C70 H70B 107.9 . . ?
C71 C70 H70A 109.3 . . ?
C71 C70 H70B 109.3 . . ?
C70 C71 H71A 109.7 . . ?
C70 C71 H71B 109.7 . . ?
H71A C71 H71B 108.2 . . ?
C72 C71 C70 110.1(18) . . ?
C72 C71 H71A 109.7 . . ?
C72 C71 H71B 109.7 . . ?
C67 C72 H72A 109.5 . . ?
C67 C72 H72B 109.5 . . ?
C71 C72 C67 110.9(18) . . ?
C71 C72 H72A 109.5 . . ?
C71 C72 H72B 109.5 . . ?
H72A C72 H72B 108.1 . . ?
C74 C73 H73 112.4 . . ?
C74 C73 C78 107.1(12) . . ?
C74 C73 Si13 105.3(15) . . ?
C78 C73 H73 112.4 . . ?
C78 C73 Si13 106.8(14) . . ?
Si13 C73 H73 112.4 . . ?
C73 C74 H74A 110.3 . . ?
C73 C74 H74B 110.3 . . ?
C73 C74 C75 106.9(12) . . ?
H74A C74 H74B 108.6 . . ?
C75 C74 H74A 110.3 . . ?
C75 C74 H74B 110.3 . . ?
C74 C75 H75A 110.4 . . ?
C74 C75 H75B 110.4 . . ?
H75A C75 H75B 108.6 . . ?
C76 C75 C74 106.7(12) . . ?
C76 C75 H75A 110.4 . . ?
C76 C75 H75B 110.4 . . ?
C75 C76 H76A 110.2 . . ?
C75 C76 H76B 110.2 . . ?
H76A C76 H76B 108.5 . . ?
C77 C76 C75 107.7(12) . . ?
C77 C76 H76A 110.2 . . ?
C77 C76 H76B 110.2 . . ?
C76 C77 H77A 110.1 . . ?
C76 C77 H77B 110.1 . . ?
H77A C77 H77B 108.4 . . ?
C78 C77 C76 108.1(12) . . ?
C78 C77 H77A 110.1 . . ?
C78 C77 H77B 110.1 . . ?
C73 C78 H78A 110.1 . . ?
C73 C78 H78B 110.1 . . ?
C77 C78 C73 108.0(12) . . ?
C77 C78 H78A 110.1 . . ?
C77 C78 H78B 110.1 . . ?
H78A C78 H78B 108.4 . . ?
C80 C79 H79 107.9 . . ?
C80 C79 Si14 112.4(12) . . ?
C84 C79 H79 107.9 . . ?
C84 C79 C80 108.5(15) . . ?
C84 C79 Si14 112.2(13) . . ?
Si14 C79 H79 107.9 . . ?
C79 C80 H80A 109.1 . . ?
C79 C80 H80B 109.1 . . ?
H80A C80 H80B 107.8 . . ?
C81 C80 C79 112.4(15) . . ?
C81 C80 H80A 109.1 . . ?
C81 C80 H80B 109.1 . . ?
C80 C81 H81A 109.8 . . ?
C80 C81 H81B 109.8 . . ?
C80 C81 C82 109.3(17) . . ?
H81A C81 H81B 108.3 . . ?
C82 C81 H81A 109.8 . . ?
C82 C81 H81B 109.8 . . ?
C81 C82 H82A 108.1 . . ?
C81 C82 H82B 108.1 . . ?
H82A C82 H82B 107.3 . . ?
C83 C82 C81 116.8(16) . . ?
C83 C82 H82A 108.1 . . ?
C83 C82 H82B 108.1 . . ?
C82 C83 H83A 109.9 . . ?
C82 C83 H83B 109.9 . . ?
C82 C83 C84 108.7(15) . . ?
H83A C83 H83B 108.3 . . ?
C84 C83 H83A 109.9 . . ?
C84 C83 H83B 109.9 . . ?
C79 C84 H84A 109.3 . . ?
C79 C84 H84B 109.3 . . ?
C83 C84 C79 111.5(17) . . ?
C83 C84 H84A 109.3 . . ?
C83 C84 H84B 109.3 . . ?
H84A C84 H84B 108.0 . . ?
H85A C85 H85B 108.4 . . ?
C86 C85 H85A 110.1 . . ?
C86 C85 H85B 110.1 . . ?
C86 C85 O25 108.1(9) . . ?
O25 C85 H85A 110.1 . . ?
O25 C85 H85B 110.1 . . ?
C85 C86 H86A 110.6 . . ?
C85 C86 H86B 110.6 . . ?
H86A C86 H86B 108.7 . . ?
C87 C86 C85 105.8(6) . . ?
C87 C86 H86A 110.6 . . ?
C87 C86 H86B 110.6 . . ?
C86 C87 H87A 110.6 . . ?
C86 C87 H87B 110.6 . . ?
C86 C87 C88 105.7(6) . . ?
H87A C87 H87B 108.7 . . ?
C88 C87 H87A 110.6 . . ?
C88 C87 H87B 110.6 . . ?
C87 C88 H88A 110.0 . . ?
C87 C88 H88B 110.0 . . ?
C87 C88 O25 108.4(9) . . ?
H88A C88 H88B 108.4 . . ?
O25 C88 H88A 110.0 . . ?
O25 C88 H88B 110.0 . . ?
H89A C89 H89B 108.4 . . ?
C90 C89 H89A 110.0 . . ?
C90 C89 H89B 110.0 . . ?
C90 C89 O26 108.6(15) . . ?
O26 C89 H89A 110.0 . . ?
O26 C89 H89B 110.0 . . ?
C89 C90 H90A 110.5 . . ?
C89 C90 H90B 110.5 . . ?
C89 C90 C91 106.4(17) . . ?
H90A C90 H90B 108.6 . . ?
C91 C90 H90A 110.5 . . ?
C91 C90 H90B 110.5 . . ?
C90 C91 H91A 111.2 . . ?
C90 C91 H91B 111.2 . . ?
C90 C91 C92 102.9(15) . . ?
H91A C91 H91B 109.1 . . ?
C92 C91 H91A 111.2 . . ?
C92 C91 H91B 111.2 . . ?
C91 C92 H92A 112.0 . . ?
C91 C92 H92B 112.0 . . ?
H92A C92 H92B 109.7 . . ?
O26 C92 C91 98.8(13) . . ?
O26 C92 H92A 112.0 . . ?
O26 C92 H92B 112.0 . . ?
H93A C93 H93B 108.2 . . ?
C94 C93 H93A 109.7 . . ?
C94 C93 H93B 109.7 . . ?
C94 C93 Li2 146.4(18) . . ?
Li2 C93 H93A 92.2 . . ?
Li2 C93 H93B 85.8 . . ?
O27 C93 H93A 109.7 . . ?
O27 C93 H93B 109.7 . . ?
O27 C93 C94 110(2) . . ?
O27 C93 Li2 36.9(11) . . ?
C93 C94 H94A 111.0 . . ?
C93 C94 H94B 111.0 . . ?
H94A C94 H94B 109.0 . . ?
C95 C94 C93 104(2) . . ?
C95 C94 H94A 111.0 . . ?
C95 C94 H94B 111.0 . . ?
C94 C95 H95A 110.7 . . ?
C94 C95 H95B 110.7 . . ?
C94 C95 C96 105(2) . . ?
H95A C95 H95B 108.8 . . ?
C96 C95 H95A 110.7 . . ?
C96 C95 H95B 110.7 . . ?
C95 C96 H96A 110.5 . . ?
C95 C96 H96B 110.5 . . ?
H96A C96 H96B 108.7 . . ?
O27 C96 C95 106(2) . . ?
O27 C96 H96A 110.5 . . ?
O27 C96 H96B 110.5 . . ?
H97A C97 H97B 108.5 . . ?
C98 C97 H97A 110.3 . . ?
C98 C97 H97B 110.3 . . ?
C98 C97 O28 107(2) . . ?
O28 C97 H97A 110.3 . . ?
O28 C97 H97B 110.3 . . ?
C97 C98 H98A 111.1 . . ?
C97 C98 H98B 111.1 . . ?
C97 C98 C99 103(2) . . ?
H98A C98 H98B 109.0 . . ?
C99 C98 H98A 111.1 . . ?
C99 C98 H98B 111.1 . . ?
C98 C99 H99A 109.8 . . ?
C98 C99 H99B 109.8 . . ?
H99A C99 H99B 108.3 . . ?
C100 C99 C98 109(2) . . ?
C100 C99 H99A 109.8 . . ?
C100 C99 H99B 109.8 . . ?
C99 C100 H10C 110.3 . . ?
C99 C100 H10D 110.3 . . ?
H10C C100 H10D 108.6 . . ?
O28 C100 C99 107(2) . . ?
O28 C100 H10C 110.3 . . ?
O28 C100 H10D 110.3 . . ?
C102 C101 O29 107.7(11) . . ?
C103 C102 C101 105.7(9) . . ?
C104 C103 C102 94.8(18) . . ?
C103 C104 O29 108.1(12) . . ?
C106 C105 O30 107.7(11) . . ?
C107 C106 C105 105.6(7) . . ?
C106 C107 C108 105.4(7) . . ?
C107 C108 O30 107.5(11) . . ?
C110 C109 O31 108.1(11) . . ?
C111 C110 C109 105.7(7) . . ?
C110 C111 C112 105.3(7) . . ?
C111 C112 O31 107.0(11) . . ?
C114 C113 O32 108.2(11) . . ?
C115 C114 C113 105.4(7) . . ?
C114 C115 C116 105.8(7) . . ?
C115 C116 O32 108.7(11) . . ?
O1 Li1 O2 94.7(12) . . ?
O1 Li1 O26 116.0(14) . . ?
O1 Li1 Si1 26.4(4) . . ?
O1 Li1 Si8 119.0(11) . . ?
O1 Li1 U1 47.0(6) . . ?
O2 Li1 O26 116.1(14) . . ?
O2 Li1 Si1 120.8(11) . . ?
O2 Li1 Si8 27.4(5) . . ?
O2 Li1 U1 47.8(6) . . ?
O25 Li1 O1 115.4(14) . . ?
O25 Li1 O2 113.9(14) . . ?
O25 Li1 O26 101.6(13) . . ?
O25 Li1 Si1 97.8(10) . . ?
O25 Li1 Si8 109.1(11) . . ?
O25 Li1 U1 125.5(12) . . ?
O26 Li1 Si1 103.6(10) . . ?
O26 Li1 Si8 92.3(10) . . ?
O26 Li1 U1 132.8(13) . . ?
Si1 Li1 U1 73.0(6) . . ?
Si8 Li1 Si1 145.3(10) . . ?
Si8 Li1 U1 73.7(5) . . ?
C93 Li2 Si2 97.8(10) . . ?
C93 Li2 Si9 96.4(9) . . ?
C93 Li2 U1 98.8(9) . . ?
O3 Li2 C93 92.0(11) . . ?
O3 Li2 Si2 27.6(5) . . ?
O3 Li2 Si9 118.6(12) . . ?
O3 Li2 U1 46.0(6) . . ?
O4 Li2 C93 103.8(12) . . ?
O4 Li2 O3 91.5(11) . . ?
O4 Li2 O28 120.3(15) . . ?
O4 Li2 Si2 115.8(10) . . ?
O4 Li2 Si9 27.6(5) . . ?
O4 Li2 U1 45.6(6) . . ?
O27 Li2 C93 25.4(7) . . ?
O27 Li2 O3 112.5(15) . . ?
O27 Li2 O4 116.2(14) . . ?
O27 Li2 O28 101.9(14) . . ?
O27 Li2 Si2 108.8(13) . . ?
O27 Li2 Si9 98.3(10) . . ?
O27 Li2 U1 123.7(12) . . ?
O28 Li2 C93 125.8(14) . . ?
O28 Li2 O3 115.0(13) . . ?
O28 Li2 Si2 90.3(10) . . ?
O28 Li2 Si9 108.1(11) . . ?
O28 Li2 U1 134.2(13) . . ?
Si2 Li2 U1 72.0(5) . . ?
Si9 Li2 Si2 143.3(9) . . ?
Si9 Li2 U1 72.6(6) . . ?
Li1 O1 U1 94.7(8) . . ?
Si1 O1 Li1 120.6(9) . . ?
Si1 O1 U1 142.7(5) . . ?
Li1 O2 U1 93.9(9) . . ?
Si8 O2 Li1 118.0(9) . . ?
Si8 O2 U1 141.3(5) . . ?
Li2 O3 U1 94.9(9) . . ?
Si2 O3 Li2 116.2(9) . . ?
Si2 O3 U1 141.5(6) . . ?
Li2 O4 U1 97.2(8) . . ?
Si9 O4 Li2 117.9(9) . . ?
Si9 O4 U1 142.5(5) . . ?
Si3 O5 U1 177.5(6) . . ?
Si10 O6 U1 174.8(6) . . ?
Si1 O7 Si4 165.3(7) . . ?
Si5 O8 Si1 146.3(6) . . ?
Si3 O9 Si6 138.6(7) . . ?
Si6 O10 Si2 154.5(7) . . ?
Si7 O11 Si4 141.6(7) . . ?
Si5 O12 Si2 163.8(9) . . ?
Si5 O13 Si7 147.9(7) . . ?
Si7 O14 Si6 154.3(7) . . ?
Si4 O15 Si3 139.9(6) . . ?
Si13 O16 Si10 144.9(7) . . ?
Si10 O17 Si11 138.0(6) . . ?
Si13 O18 Si9 160.4(6) . . ?
Si13 O19 Si14 143.0(6) . . ?
Si14 O20 Si11 160.2(7) . . ?
Si12 O21 Si8 167.8(7) . . ?
Si11 O22 Si8 148.4(6) . . ?
Si14 O23 Si12 142.1(7) . . ?
Si12 O24 Si9 146.2(6) . . ?
C85 O25 C88 99.7(11) . . ?
C85 O25 Li1 132.7(12) . . ?
C88 O25 Li1 116.5(11) . . ?
C89 O26 Li1 121.4(12) . . ?
C92 O26 C89 108.9(13) . . ?
C92 O26 Li1 129.7(14) . . ?
C93 O27 C96 99.6(18) . . ?
C93 O27 Li2 117.7(16) . . ?
C96 O27 Li2 132.4(17) . . ?
C97 O28 Li2 123.4(16) . . ?
C100 O28 C97 109.8(16) . . ?
C100 O28 Li2 126.7(17) . . ?
C104 O29 C101 98.4(13) . . ?
C108 O30 C105 98.3(13) . . ?
C109 O31 C112 98.1(13) . . ?
C113 O32 C116 98.8(13) . . ?
C1 Si1 Li1 88.3(8) . . ?
O1 Si1 C1 113.1(7) . . ?
O1 Si1 Li1 33.0(6) . . ?
O1 Si1 O7 111.1(5) . . ?
O1 Si1 O8 109.7(5) . . ?
O7 Si1 C1 109.0(8) . . ?
O7 Si1 Li1 142.8(6) . . ?
O7 Si1 O8 107.1(5) . . ?
O8 Si1 C1 106.6(7) . . ?
O8 Si1 Li1 98.5(7) . . ?
C7 Si2 Li2 84.2(9) . . ?
O3 Si2 C7 110.2(8) . . ?
O3 Si2 Li2 36.2(6) . . ?
O3 Si2 O10 111.6(6) . . ?
O3 Si2 O12 112.0(6) . . ?
O10 Si2 C7 107.6(7) . . ?
O10 Si2 Li2 97.7(7) . . ?
O12 Si2 C7 109.7(8) . . ?
O12 Si2 Li2 147.2(6) . . ?
O12 Si2 O10 105.5(6) . . ?
O5 Si3 C13 112.3(8) . . ?
O5 Si3 O9 110.7(6) . . ?
O5 Si3 O15 109.4(5) . . ?
O9 Si3 C13 105.0(7) . . ?
O9 Si3 O15 109.6(6) . . ?
O15 Si3 C13 109.8(7) . . ?
O7 Si4 C19 112.2(9) . . ?
O7 Si4 O11 107.9(6) . . ?
O11 Si4 C19 102.6(7) . . ?
O15 Si4 C19 113.7(10) . . ?
O15 Si4 O7 109.9(5) . . ?
O15 Si4 O11 110.2(6) . . ?
O8 Si5 C25 111.5(8) . . ?
O12 Si5 C25 112.2(9) . . ?
O12 Si5 O8 109.6(5) . . ?
O12 Si5 O13 107.9(6) . . ?
O13 Si5 C25 106.1(8) . . ?
O13 Si5 O8 109.4(6) . . ?
O9 Si6 C31 109.1(7) . . ?
O9 Si6 O14 110.5(6) . . ?
O10 Si6 C31 109.5(8) . . ?
O10 Si6 O9 109.3(6) . . ?
O10 Si6 O14 109.2(6) . . ?
O14 Si6 C31 109.3(8) . . ?
O11 Si7 C37 109.6(7) . . ?
O11 Si7 O13 110.9(6) . . ?
O13 Si7 C37 109.0(7) . . ?
O14 Si7 C37 110.2(7) . . ?
O14 Si7 O11 109.8(6) . . ?
O14 Si7 O13 107.2(6) . . ?
C43 Si8 Li1 87.3(9) . . ?
O2 Si8 C43 111.9(8) . . ?
O2 Si8 Li1 34.5(6) . . ?
O2 Si8 O21 112.6(5) . . ?
O2 Si8 O22 111.3(5) . . ?
O21 Si8 C43 108.9(9) . . ?
O21 Si8 Li1 146.4(6) . . ?
O21 Si8 O22 105.8(5) . . ?
O22 Si8 C43 106.0(9) . . ?
O22 Si8 Li1 97.1(7) . . ?
C49 Si9 Li2 87.6(7) . . ?
O4 Si9 C49 113.5(6) . . ?
O4 Si9 Li2 34.6(6) . . ?
O4 Si9 O18 111.0(5) . . ?
O4 Si9 O24 110.4(5) . . ?
O18 Si9 C49 106.7(7) . . ?
O18 Si9 Li2 143.6(6) . . ?
O18 Si9 O24 108.7(5) . . ?
O24 Si9 C49 106.3(6) . . ?
O24 Si9 Li2 98.5(7) . . ?
O6 Si10 C55 111.6(7) . . ?
O6 Si10 O16 111.4(5) . . ?
O6 Si10 O17 111.2(6) . . ?
O16 Si10 C55 106.6(8) . . ?
O17 Si10 C55 110.0(8) . . ?
O17 Si10 O16 105.7(6) . . ?
O17 Si11 C61 108.2(7) . . ?
O20 Si11 C61 107.4(8) . . ?
O20 Si11 O17 109.9(5) . . ?
O22 Si11 C61 111.3(8) . . ?
O22 Si11 O17 109.3(5) . . ?
O22 Si11 O20 110.8(5) . . ?
O21 Si12 C67 110.8(8) . . ?
O21 Si12 O23 108.6(5) . . ?
O21 Si12 O24 110.5(5) . . ?
O23 Si12 C67 108.3(8) . . ?
O24 Si12 C67 110.0(8) . . ?
O24 Si12 O23 108.6(6) . . ?
O16 Si13 C73 104.0(9) . . ?
O18 Si13 C73 117.7(7) . . ?
O18 Si13 O16 110.3(5) . . ?
O19 Si13 C73 107.7(9) . . ?
O19 Si13 O16 110.2(6) . . ?
O19 Si13 O18 106.9(5) . . ?
O19 Si14 C79 110.1(8) . . ?
O20 Si14 C79 112.8(7) . . ?
O20 Si14 O19 107.6(5) . . ?
O23 Si14 C79 107.8(7) . . ?
O23 Si14 O19 109.1(5) . . ?
O23 Si14 O20 109.4(5) . . ?
Li1 U1 Li2 120.3(7) . . ?
O1 U1 Li1 38.2(5) . . ?
O1 U1 Li2 133.9(5) . . ?
O1 U1 O2 76.5(3) . . ?
O1 U1 O3 95.7(3) . . ?
O1 U1 O4 168.8(3) . . ?
O2 U1 Li1 38.3(5) . . ?
O2 U1 Li2 97.8(5) . . ?
O3 U1 Li1 97.3(6) . . ?
O3 U1 Li2 39.1(5) . . ?
O3 U1 O2 98.5(3) . . ?
O4 U1 Li1 134.1(5) . . ?
O4 U1 Li2 37.2(5) . . ?
O4 U1 O2 96.8(3) . . ?
O4 U1 O3 76.2(3) . . ?
O5 U1 Li1 127.5(5) . . ?
O5 U1 Li2 93.7(5) . . ?
O5 U1 O1 89.3(3) . . ?
O5 U1 O2 165.6(3) . . ?
O5 U1 O3 85.0(3) . . ?
O5 U1 O4 97.6(3) . . ?
O6 U1 Li1 94.1(6) . . ?
O6 U1 Li2 128.8(6) . . ?
O6 U1 O1 96.9(3) . . ?
O6 U1 O2 86.7(3) . . ?
O6 U1 O3 167.2(3) . . ?
O6 U1 O4 91.6(3) . . ?
O6 U1 O5 92.8(4) . . ?

loop_
_geom_bond_atom_site_label_1
_geom_bond_atom_site_label_2
_geom_bond_distance
_geom_bond_site_symmetry_2
_geom_bond_publ_flag
C1 H1 1.0000 . ?
C1 C2 1.56(3) . ?
C1 C6 1.55(3) . ?
C1 Si1 1.885(19) . ?
C2 H2A 0.9900 . ?
C2 H2B 0.9900 . ?
C2 C3 1.59(2) . ?
C3 H3A 0.9900 . ?
C3 H3B 0.9900 . ?
C3 C4 1.59(2) . ?
C4 H4A 0.9900 . ?
C4 H4B 0.9900 . ?
C4 C5 1.46(2) . ?
C5 H5A 0.9900 . ?
C5 H5B 0.9900 . ?
C5 C6 1.57(2) . ?
C6 H6A 0.9900 . ?
C6 H6B 0.9900 . ?
C7 H7 1.0000 . ?
C7 C8 1.59(2) . ?
C7 C12 1.56(2) . ?
C7 Si2 1.878(19) . ?
C8 H8A 0.9900 . ?
C8 H8B 0.9900 . ?
C8 C9 1.52(2) . ?
C9 H9A 0.9900 . ?
C9 H9B 0.9900 . ?
C9 C10 1.50(2) . ?
C10 H10A 0.9900 . ?
C10 H10B 0.9900 . ?
C10 C11 1.56(2) . ?
C11 H11A 0.9900 . ?
C11 H11B 0.9900 . ?
C11 C12 1.46(2) . ?
C12 H12A 0.9900 . ?
C12 H12B 0.9900 . ?
C13 H13 1.0000 . ?
C13 C14 1.519(12) . ?
C13 C18 1.528(12) . ?
C13 Si3 1.909(16) . ?
C14 H14A 0.9900 . ?
C14 H14B 0.9900 . ?
C14 C15 1.531(11) . ?
C15 H15A 0.9900 . ?
C15 H15B 0.9900 . ?
C15 C16 1.532(12) . ?
C16 H16A 0.9900 . ?
C16 H16B 0.9900 . ?
C16 C17 1.527(12) . ?
C17 H17A 0.9900 . ?
C17 H17B 0.9900 . ?
C17 C18 1.536(11) . ?
C18 H18A 0.9900 . ?
C18 H18B 0.9900 . ?
C19 H19 1.0000 . ?
C19 C20 1.519(14) . ?
C19 C24 1.517(14) . ?
C19 Si4 1.859(17) . ?
C20 H20A 0.9900 . ?
C20 H20B 0.9900 . ?
C20 C21 1.521(13) . ?
C21 H21A 0.9900 . ?
C21 H21B 0.9900 . ?
C21 C22 1.513(13) . ?
C22 H22A 0.9900 . ?
C22 H22B 0.9900 . ?
C22 C23 1.509(14) . ?
C23 H23A 0.9900 . ?
C23 H23B 0.9900 . ?
C23 C24 1.523(13) . ?
C24 H24A 0.9900 . ?
C24 H24B 0.9900 . ?
C25 H25 1.0000 . ?
C25 C26 1.50(3) . ?
C25 C30 1.50(3) . ?
C25 Si5 1.83(2) . ?
C26 H26A 0.9900 . ?
C26 H26B 0.9900 . ?
C26 C27 1.54(2) . ?
C27 H27A 0.9900 . ?
C27 H27B 0.9900 . ?
C27 C28 1.45(3) . ?
C28 H28A 0.9900 . ?
C28 H28B 0.9900 . ?
C28 C29 1.45(3) . ?
C29 H29A 0.9900 . ?
C29 H29B 0.9900 . ?
C29 C30 1.57(2) . ?
C30 H30A 0.9900 . ?
C30 H30B 0.9900 . ?
C31 H31 1.0000 . ?
C31 C32 1.590(13) . ?
C31 C36 1.588(13) . ?
C31 Si6 1.892(17) . ?
C32 H32A 0.9900 . ?
C32 H32B 0.9900 . ?
C32 C33 1.581(13) . ?
C33 H33A 0.9900 . ?
C33 H33B 0.9900 . ?
C33 C34 1.584(13) . ?
C34 H34A 0.9900 . ?
C34 H34B 0.9900 . ?
C34 C35 1.583(13) . ?
C35 H35A 0.9900 . ?
C35 H35B 0.9900 . ?
C35 C36 1.589(13) . ?
C36 H36A 0.9900 . ?
C36 H36B 0.9900 . ?
C37 H37 1.0000 . ?
C37 C38 1.499(11) . ?
C37 C42 1.501(11) . ?
C37 Si7 1.860(14) . ?
C38 H38A 0.9900 . ?
C38 H38B 0.9900 . ?
C38 C39 1.506(11) . ?
C39 H39A 0.9900 . ?
C39 H39B 0.9900 . ?
C39 C40 1.500(11) . ?
C40 H40A 0.9900 . ?
C40 H40B 0.9900 . ?
C40 C41 1.512(11) . ?
C41 H41A 0.9900 . ?
C41 H41B 0.9900 . ?
C41 C42 1.504(11) . ?
C42 H42A 0.9900 . ?
C42 H42B 0.9900 . ?
C43 H43 1.0000 . ?
C43 C44 1.50(3) . ?
C43 C48 1.49(3) . ?
C43 Si8 1.867(18) . ?
C44 H44A 0.9900 . ?
C44 H44B 0.9900 . ?
C44 C45 1.63(2) . ?
C45 H45A 0.9900 . ?
C45 H45B 0.9900 . ?
C45 C46 1.48(3) . ?
C46 H46A 0.9900 . ?
C46 H46B 0.9900 . ?
C46 C47 1.45(2) . ?
C47 H47A 0.9900 . ?
C47 H47B 0.9900 . ?
C47 C48 1.55(2) . ?
C48 H48A 0.9900 . ?
C48 H48B 0.9900 . ?
C49 H49 1.0000 . ?
C49 C50 1.53(2) . ?
C49 C54 1.50(2) . ?
C49 Si9 1.845(14) . ?
C50 H50A 0.9900 . ?
C50 H50B 0.9900 . ?
C50 C51 1.537(19) . ?
C51 H51A 0.9900 . ?
C51 H51B 0.9900 . ?
C51 C52 1.46(2) . ?
C52 H52A 0.9900 . ?
C52 H52B 0.9900 . ?
C52 C53 1.423(19) . ?
C53 H53A 0.9900 . ?
C53 H53B 0.9900 . ?
C53 C54 1.518(18) . ?
C54 H54A 0.9900 . ?
C54 H54B 0.9900 . ?
C55 H55 1.0000 . ?
C55 C56 1.56(2) . ?
C55 C60 1.53(2) . ?
C55 Si10 1.891(17) . ?
C56 H56A 0.9900 . ?
C56 H56B 0.9900 . ?
C56 C57 1.54(2) . ?
C57 H57A 0.9900 . ?
C57 H57B 0.9900 . ?
C57 C58 1.52(2) . ?
C58 H58A 0.9900 . ?
C58 H58B 0.9900 . ?
C58 C59 1.60(2) . ?
C59 H59A 0.9900 . ?
C59 H59B 0.9900 . ?
C59 C60 1.46(2) . ?
C60 H60A 0.9900 . ?
C60 H60B 0.9900 . ?
C61 H61 1.0000 . ?
C61 C62 1.507(12) . ?
C61 C66 1.505(12) . ?
C61 Si11 1.850(16) . ?
C62 H62A 0.9900 . ?
C62 H62B 0.9900 . ?
C62 C63 1.511(12) . ?
C63 H63A 0.9900 . ?
C63 H63B 0.9900 . ?
C63 C64 1.501(12) . ?
C64 H64A 0.9900 . ?
C64 H64B 0.9900 . ?
C64 C65 1.508(12) . ?
C65 H65A 0.9900 . ?
C65 H65B 0.9900 . ?
C65 C66 1.503(11) . ?
C66 H66A 0.9900 . ?
C66 H66B 0.9900 . ?
C67 H67 1.0000 . ?
C67 C68 1.51(3) . ?
C67 C72 1.53(3) . ?
C67 Si12 1.865(19) . ?
C68 H68A 0.9900 . ?
C68 H68B 0.9900 . ?
C68 C69 1.50(2) . ?
C69 H69A 0.9900 . ?
C69 H69B 0.9900 . ?
C69 C70 1.35(2) . ?
C70 H70A 0.9900 . ?
C70 H70B 0.9900 . ?
C70 C71 1.52(3) . ?
C71 H71A 0.9900 . ?
C71 H71B 0.9900 . ?
C71 C72 1.49(2) . ?
C72 H72A 0.9900 . ?
C72 H72B 0.9900 . ?
C73 H73 1.0000 . ?
C73 C74 1.549(15) . ?
C73 C78 1.552(14) . ?
C73 Si13 1.94(2) . ?
C74 H74A 0.9900 . ?
C74 H74B 0.9900 . ?
C74 C75 1.552(14) . ?
C75 H75A 0.9900 . ?
C75 H75B 0.9900 . ?
C75 C76 1.550(14) . ?
C76 H76A 0.9900 . ?
C76 H76B 0.9900 . ?
C76 C77 1.544(15) . ?
C77 H77A 0.9900 . ?
C77 H77B 0.9900 . ?
C77 C78 1.542(14) . ?
C78 H78A 0.9900 . ?
C78 H78B 0.9900 . ?
C79 H79 1.0000 . ?
C79 C80 1.62(2) . ?
C79 C84 1.58(3) . ?
C79 Si14 1.842(17) . ?
C80 H80A 0.9900 . ?
C80 H80B 0.9900 . ?
C80 C81 1.45(2) . ?
C81 H81A 0.9900 . ?
C81 H81B 0.9900 . ?
C81 C82 1.54(2) . ?
C82 H82A 0.9900 . ?
C82 H82B 0.9900 . ?
C82 C83 1.50(2) . ?
C83 H83A 0.9900 . ?
C83 H83B 0.9900 . ?
C83 C84 1.54(2) . ?
C84 H84A 0.9900 . ?
C84 H84B 0.9900 . ?
C85 H85A 0.9900 . ?
C85 H85B 0.9900 . ?
C85 C86 1.468(12) . ?
C85 O25 1.476(12) . ?
C86 H86A 0.9900 . ?
C86 H86B 0.9900 . ?
C86 C87 1.462(12) . ?
C87 H87A 0.9900 . ?
C87 H87B 0.9900 . ?
C87 C88 1.465(12) . ?
C88 H88A 0.9900 . ?
C88 H88B 0.9900 . ?
C88 O25 1.478(12) . ?
C89 H89A 0.9900 . ?
C89 H89B 0.9900 . ?
C89 C90 1.39(2) . ?
C89 O26 1.447(19) . ?
C90 H90A 0.9900 . ?
C90 H90B 0.9900 . ?
C90 C91 1.40(2) . ?
C91 H91A 0.9900 . ?
C91 H91B 0.9900 . ?
C91 C92 1.61(2) . ?
C92 H92A 0.9900 . ?
C92 H92B 0.9900 . ?
C92 O26 1.388(18) . ?
C93 H93A 0.9900 . ?
C93 H93B 0.9900 . ?
C93 C94 1.48(3) . ?
C93 Li2 2.75(4) . ?
C93 O27 1.33(2) . ?
C94 H94A 0.9900 . ?
C94 H94B 0.9900 . ?
C94 C95 1.35(3) . ?
C95 H95A 0.9900 . ?
C95 H95B 0.9900 . ?
C95 C96 1.47(3) . ?
C96 H96A 0.9900 . ?
C96 H96B 0.9900 . ?
C96 O27 1.42(2) . ?
C97 H97A 0.9900 . ?
C97 H97B 0.9900 . ?
C97 C98 1.37(3) . ?
C97 O28 1.56(3) . ?
C98 H98A 0.9900 . ?
C98 H98B 0.9900 . ?
C98 C99 1.62(3) . ?
C99 H99A 0.9900 . ?
C99 H99B 0.9900 . ?
C99 C100 1.42(3) . ?
C100 H10C 0.9900 . ?
C100 H10D 0.9900 . ?
C100 O28 1.38(3) . ?
C101 C102 1.466(13) . ?
C101 O29 1.486(14) . ?
C102 C103 1.465(13) . ?
C103 C104 1.464(13) . ?
C104 O29 1.486(14) . ?
C105 C106 1.467(13) . ?
C105 O30 1.487(14) . ?
C106 C107 1.464(13) . ?
C107 C108 1.468(13) . ?
C108 O30 1.486(14) . ?
C109 C110 1.465(13) . ?
C109 O31 1.486(14) . ?
C110 C111 1.465(13) . ?
C111 C112 1.471(13) . ?
C112 O31 1.492(14) . ?
C113 C114 1.469(13) . ?
C113 O32 1.484(14) . ?
C114 C115 1.463(13) . ?
C115 C116 1.465(13) . ?
C116 O32 1.484(14) . ?
Li1 O1 1.95(3) . ?
Li1 O2 1.95(2) . ?
Li1 O25 1.90(3) . ?
Li1 O26 1.96(3) . ?
Li1 Si1 3.08(3) . ?
Li1 Si8 3.03(2) . ?
Li1 U1 3.14(3) . ?
Li2 O3 2.03(2) . ?
Li2 O4 1.96(3) . ?
Li2 O27 1.86(3) . ?
Li2 O28 2.00(3) . ?
Li2 Si2 3.08(2) . ?
Li2 Si9 3.05(3) . ?
Li2 U1 3.21(3) . ?
O1 Si1 1.591(10) . ?
O1 U1 2.302(9) . ?
O2 Si8 1.582(10) . ?
O2 U1 2.330(9) . ?
O3 Si2 1.592(10) . ?
O3 U1 2.315(9) . ?
O4 Si9 1.597(10) . ?
O4 U1 2.308(9) . ?
O5 Si3 1.594(10) . ?
O5 U1 2.159(9) . ?
O6 Si10 1.590(10) . ?
O6 U1 2.137(9) . ?
O7 Si1 1.601(9) . ?
O7 Si4 1.615(10) . ?
O8 Si1 1.604(10) . ?
O8 Si5 1.605(10) . ?
O9 Si3 1.601(11) . ?
O9 Si6 1.613(11) . ?
O10 Si2 1.641(10) . ?
O10 Si6 1.582(11) . ?
O11 Si4 1.619(12) . ?
O11 Si7 1.600(12) . ?
O12 Si2 1.617(12) . ?
O12 Si5 1.598(12) . ?
O13 Si5 1.600(10) . ?
O13 Si7 1.619(11) . ?
O14 Si6 1.653(11) . ?
O14 Si7 1.601(11) . ?
O15 Si3 1.666(11) . ?
O15 Si4 1.591(11) . ?
O16 Si10 1.629(11) . ?
O16 Si13 1.602(11) . ?
O17 Si10 1.610(11) . ?
O17 Si11 1.655(11) . ?
O18 Si9 1.621(10) . ?
O18 Si13 1.594(10) . ?
O19 Si13 1.572(10) . ?
O19 Si14 1.658(10) . ?
O20 Si11 1.611(10) . ?
O20 Si14 1.612(10) . ?
O21 Si8 1.625(10) . ?
O21 Si12 1.579(10) . ?
O22 Si8 1.644(11) . ?
O22 Si11 1.594(11) . ?
O23 Si12 1.651(11) . ?
O23 Si14 1.571(11) . ?
O24 Si9 1.638(10) . ?
O24 Si12 1.599(10) . ?

loop_
_geom_torsion_atom_site_label_1
_geom_torsion_atom_site_label_2
_geom_torsion_atom_site_label_3
_geom_torsion_atom_site_label_4
_geom_torsion
_geom_torsion_site_symmetry_1
_geom_torsion_site_symmetry_2
_geom_torsion_site_symmetry_3
_geom_torsion_site_symmetry_4
_geom_torsion_publ_flag
C1 C2 C3 C4 60(2) . . . . ?
C2 C1 C6 C5 65(2) . . . . ?
C2 C1 Si1 Li1 -109.1(15) . . . . ?
C2 C1 Si1 O1 -86.8(15) . . . . ?
C2 C1 Si1 O7 37.2(16) . . . . ?
C2 C1 Si1 O8 152.5(13) . . . . ?
C2 C3 C4 C5 -67(2) . . . . ?
C3 C4 C5 C6 68(2) . . . . ?
C4 C5 C6 C1 -67(2) . . . . ?
C6 C1 C2 C3 -62(2) . . . . ?
C6 C1 Si1 Li1 132.1(16) . . . . ?
C6 C1 Si1 O1 154.4(13) . . . . ?
C6 C1 Si1 O7 -81.5(16) . . . . ?
C6 C1 Si1 O8 33.8(17) . . . . ?
C7 C8 C9 C10 62(2) . . . . ?
C8 C7 C12 C11 58(2) . . . . ?
C8 C7 Si2 Li2 -109.0(15) . . . . ?
C8 C7 Si2 O3 -83.4(15) . . . . ?
C8 C7 Si2 O10 154.7(13) . . . . ?
C8 C7 Si2 O12 40.4(16) . . . . ?
C8 C9 C10 C11 -59(2) . . . . ?
C9 C10 C11 C12 55(2) . . . . ?
C10 C11 C12 C7 -55(2) . . . . ?
C12 C7 C8 C9 -59(2) . . . . ?
C12 C7 Si2 Li2 129.6(15) . . . . ?
C12 C7 Si2 O3 155.2(13) . . . . ?
C12 C7 Si2 O10 33.3(17) . . . . ?
C12 C7 Si2 O12 -81.0(15) . . . . ?
C13 C14 C15 C16 57(2) . . . . ?
C14 C13 C18 C17 58(2) . . . . ?
C14 C15 C16 C17 -58(2) . . . . ?
C15 C16 C17 C18 60(2) . . . . ?
C16 C17 C18 C13 -60(2) . . . . ?
C18 C13 C14 C15 -56(2) . . . . ?
C19 C20 C21 C22 -54(3) . . . . ?
C20 C19 C24 C23 -55(3) . . . . ?
C20 C19 Si4 O7 159.9(17) . . . . ?
C20 C19 Si4 O11 44(2) . . . . ?
C20 C19 Si4 O15 -74.6(19) . . . . ?
C20 C21 C22 C23 53(3) . . . . ?
C21 C22 C23 C24 -53(3) . . . . ?
C22 C23 C24 C19 54(3) . . . . ?
C24 C19 C20 C21 55(3) . . . . ?
C24 C19 Si4 O7 -74.8(19) . . . . ?
C24 C19 Si4 O11 169.7(16) . . . . ?
C24 C19 Si4 O15 50.7(19) . . . . ?
C25 C26 C27 C28 -56(2) . . . . ?
C26 C25 C30 C29 -50(2) . . . . ?
C26 C25 Si5 O8 -174.1(15) . . . . ?
C26 C25 Si5 O12 62.6(18) . . . . ?
C26 C25 Si5 O13 -55.1(19) . . . . ?
C26 C27 C28 C29 62(2) . . . . ?
C27 C28 C29 C30 -66(2) . . . . ?
C28 C29 C30 C25 63(2) . . . . ?
C30 C25 C26 C27 48(3) . . . . ?
C30 C25 Si5 O8 -49.6(16) . . . . ?
C30 C25 Si5 O12 -172.9(13) . . . . ?
C30 C25 Si5 O13 69.4(16) . . . . ?
C31 C32 C33 C34 -67(2) . . . . ?
C32 C31 C36 C35 -68.3(19) . . . . ?
C32 C31 Si6 O9 60.0(13) . . . . ?
C32 C31 Si6 O10 179.6(11) . . . . ?
C32 C31 Si6 O14 -60.9(13) . . . . ?
C32 C33 C34 C35 66(2) . . . . ?
C33 C34 C35 C36 -66.6(19) . . . . ?
C34 C35 C36 C31 67.8(19) . . . . ?
C36 C31 C32 C33 67.8(19) . . . . ?
C36 C31 Si6 O9 171.1(11) . . . . ?
C36 C31 Si6 O10 -69.3(13) . . . . ?
C36 C31 Si6 O14 50.2(13) . . . . ?
C37 C38 C39 C40 -55(2) . . . . ?
C38 C37 C42 C41 -55(2) . . . . ?
C38 C37 Si7 O11 175.1(11) . . . . ?
C38 C37 Si7 O13 53.5(14) . . . . ?
C38 C37 Si7 O14 -63.9(13) . . . . ?
C38 C39 C40 C41 57.2(19) . . . . ?
C39 C40 C41 C42 -58.1(19) . . . . ?
C40 C41 C42 C37 57(2) . . . . ?
C42 C37 C38 C39 54(2) . . . . ?
C42 C37 Si7 O11 -59.3(14) . . . . ?
C42 C37 Si7 O13 179.1(11) . . . . ?
C42 C37 Si7 O14 61.8(13) . . . . ?
C43 C44 C45 C46 -55(3) . . . . ?
C44 C43 C48 C47 -58(2) . . . . ?
C44 C43 Si8 Li1 128.4(19) . . . . ?
C44 C43 Si8 O2 153.3(16) . . . . ?
C44 C43 Si8 O21 -81.6(19) . . . . ?
C44 C43 Si8 O22 32(2) . . . . ?
C44 C45 C46 C47 61(2) . . . . ?
C45 C46 C47 C48 -60(2) . . . . ?
C46 C47 C48 C43 63(3) . . . . ?
C48 C43 C44 C45 49(2) . . . . ?
C48 C43 Si8 Li1 -104.9(17) . . . . ?
C48 C43 Si8 O2 -80.0(17) . . . . ?
C48 C43 Si8 O21 45.0(18) . . . . ?
C48 C43 Si8 O22 158.5(15) . . . . ?
C49 C50 C51 C52 -53(2) . . . . ?
C50 C49 C54 C53 -52.7(18) . . . . ?
C50 C49 Si9 Li2 139.2(13) . . . . ?
C50 C49 Si9 O4 162.6(11) . . . . ?
C50 C49 Si9 O18 -74.8(13) . . . . ?
C50 C49 Si9 O24 41.1(14) . . . . ?
C50 C51 C52 C53 53.6(19) . . . . ?
C51 C52 C53 C54 -56(2) . . . . ?
C52 C53 C54 C49 57(2) . . . . ?
C54 C49 C50 C51 51.2(19) . . . . ?
C54 C49 Si9 Li2 -97.5(13) . . . . ?
C54 C49 Si9 O4 -74.1(13) . . . . ?
C54 C49 Si9 O18 48.4(13) . . . . ?
C54 C49 Si9 O24 164.4(11) . . . . ?
C55 C56 C57 C58 56(2) . . . . ?
C56 C55 C60 C59 55(2) . . . . ?
C56 C55 Si10 O6 -58.2(15) . . . . ?
C56 C55 Si10 O16 179.9(12) . . . . ?
C56 C55 Si10 O17 65.7(14) . . . . ?
C56 C57 C58 C59 -57(2) . . . . ?
C57 C58 C59 C60 56(2) . . . . ?
C58 C59 C60 C55 -54(2) . . . . ?
C60 C55 C56 C57 -54(2) . . . . ?
C60 C55 Si10 O6 173.1(14) . . . . ?
C60 C55 Si10 O16 51.2(17) . . . . ?
C60 C55 Si10 O17 -62.9(17) . . . . ?
C61 C62 C63 C64 53(3) . . . . ?
C62 C61 C66 C65 52(3) . . . . ?
C62 C61 Si11 O17 173.0(13) . . . . ?
C62 C61 Si11 O20 54.5(15) . . . . ?
C62 C61 Si11 O22 -66.8(16) . . . . ?
C62 C63 C64 C65 -53(3) . . . . ?
C63 C64 C65 C66 52(3) . . . . ?
C64 C65 C66 C61 -52(3) . . . . ?
C66 C61 C62 C63 -53(3) . . . . ?
C66 C61 Si11 O17 49.0(16) . . . . ?
C66 C61 Si11 O20 -69.5(15) . . . . ?
C66 C61 Si11 O22 169.1(13) . . . . ?
C67 C68 C69 C70 61(2) . . . . ?
C68 C67 C72 C71 52(2) . . . . ?
C68 C67 Si12 O21 -170.0(14) . . . . ?
C68 C67 Si12 O23 71.0(16) . . . . ?
C68 C67 Si12 O24 -47.4(17) . . . . ?
C68 C69 C70 C71 -63(2) . . . . ?
C69 C70 C71 C72 59(2) . . . . ?
C70 C71 C72 C67 -52(2) . . . . ?
C72 C67 C68 C69 -54(2) . . . . ?
C72 C67 Si12 O21 66.5(16) . . . . ?
C72 C67 Si12 O23 -52.5(16) . . . . ?
C72 C67 Si12 O24 -171.0(13) . . . . ?
C73 C74 C75 C76 -66(2) . . . . ?
C74 C73 C78 C77 -64(3) . . . . ?
C74 C75 C76 C77 65(3) . . . . ?
C75 C76 C77 C78 -64(3) . . . . ?
C76 C77 C78 C73 63(3) . . . . ?
C78 C73 C74 C75 66(3) . . . . ?
C79 C80 C81 C82 55(2) . . . . ?
C80 C79 C84 C83 54.8(19) . . . . ?
C80 C79 Si14 O19 -62.7(15) . . . . ?
C80 C79 Si14 O20 57.5(16) . . . . ?
C80 C79 Si14 O23 178.4(13) . . . . ?
C80 C81 C82 C83 -57(2) . . . . ?
C81 C82 C83 C84 55(2) . . . . ?
C82 C83 C84 C79 -54(2) . . . . ?
C84 C79 C80 C81 -57(2) . . . . ?
C84 C79 Si14 O19 174.8(11) . . . . ?
C84 C79 Si14 O20 -65.0(14) . . . . ?
C84 C79 Si14 O23 55.9(14) . . . . ?
C85 C86 C87 C88 -0.6(18) . . . . ?
C86 C85 O25 C88 -33.7(16) . . . . ?
C86 C85 O25 Li1 -174.3(15) . . . . ?
C86 C87 C88 O25 -21.2(18) . . . . ?
C87 C88 O25 C85 33.4(16) . . . . ?
C87 C88 O25 Li1 -178.0(13) . . . . ?
C89 C90 C91 C92 32(2) . . . . ?
C90 C89 O26 C92 -11(2) . . . . ?
C90 C89 O26 Li1 167.8(14) . . . . ?
C90 C91 C92 O26 -37.5(18) . . . . ?
C91 C92 O26 C89 28.4(17) . . . . ?
C91 C92 O26 Li1 -150.2(14) . . . . ?
C93 C94 C95 C96 -3(3) . . . . ?
C93 Li2 O27 C96 137(3) . . . . ?
C94 C93 O27 C96 37(2) . . . . ?
C94 C93 O27 Li2 -173.4(17) . . . . ?
C94 C95 C96 O27 25(3) . . . . ?
C95 C96 O27 C93 -38(2) . . . . ?
C95 C96 O27 Li2 179.9(18) . . . . ?
C97 C98 C99 C100 9(4) . . . . ?
C98 C97 O28 C100 19(3) . . . . ?
C98 C97 O28 Li2 -164(2) . . . . ?
C98 C99 C100 O28 3(3) . . . . ?
C99 C100 O28 C97 -12(3) . . . . ?
C99 C100 O28 Li2 171(2) . . . . ?
C101 C102 C103 C104 43(3) . . . . ?
C102 C101 O29 C104 -7(3) . . . . ?
C102 C103 C104 O29 -50(3) . . . . ?
C103 C104 O29 C101 36(3) . . . . ?
C105 C106 C107 C108 1(3) . . . . ?
C106 C105 O30 C108 -37(3) . . . . ?
C106 C107 C108 O30 -25(3) . . . . ?
C107 C108 O30 C105 38(3) . . . . ?
C109 C110 C111 C112 4(3) . . . . ?
C110 C109 O31 C112 -36(3) . . . . ?
C110 C111 C112 O31 -28(3) . . . . ?
C111 C112 O31 C109 39(3) . . . . ?
C113 C114 C115 C116 2(4) . . . . ?
C114 C113 O32 C116 35(3) . . . . ?
C114 C115 C116 O32 21(4) . . . . ?
C115 C116 O32 C113 -34(3) . . . . ?
Li1 O1 Si1 C1 -44.1(14) . . . . ?
Li1 O1 Si1 O7 -167.0(11) . . . . ?
Li1 O1 Si1 O8 74.8(12) . . . . ?
Li1 O2 Si8 C43 -47.8(15) . . . . ?
Li1 O2 Si8 O21 -170.7(11) . . . . ?
Li1 O2 Si8 O22 70.6(12) . . . . ?
Li2 C93 C94 C95 -30(4) . . . . ?
Li2 C93 O27 C96 -149(2) . . . . ?
Li2 O3 Si2 C7 -46.8(12) . . . . ?
Li2 O3 Si2 O10 72.7(11) . . . . ?
Li2 O3 Si2 O12 -169.3(11) . . . . ?
Li2 O4 Si9 C49 -44.4(12) . . . . ?
Li2 O4 Si9 O18 -164.6(10) . . . . ?
Li2 O4 Si9 O24 74.8(11) . . . . ?
O3 Li2 O27 C93 38(2) . . . . ?
O3 Li2 O27 C96 175.4(18) . . . . ?
O4 Li2 O27 C93 -65(2) . . . . ?
O4 Li2 O27 C96 72(2) . . . . ?
O25 C85 C86 C87 22.2(18) . . . . ?
O26 C89 C90 C91 -16(2) . . . . ?
O27 C93 C94 C95 -23(3) . . . . ?
O28 C97 C98 C99 -16(3) . . . . ?
O28 Li2 O27 C93 162.0(17) . . . . ?
O28 Li2 O27 C96 -61(2) . . . . ?
O29 C101 C102 C103 -24(4) . . . . ?
O30 C105 C106 C107 23(3) . . . . ?
O31 C109 C110 C111 21(3) . . . . ?
O32 C113 C114 C115 -24(3) . . . . ?
Si1 C1 C2 C3 177.4(12) . . . . ?
Si1 C1 C6 C5 -177.3(14) . . . . ?
Si1 O7 Si4 C19 -124(3) . . . . ?
Si1 O7 Si4 O11 -12(3) . . . . ?
Si1 O7 Si4 O15 108(2) . . . . ?
Si1 O8 Si5 C25 -176.0(12) . . . . ?
Si1 O8 Si5 O12 -51.2(13) . . . . ?
Si1 O8 Si5 O13 66.9(12) . . . . ?
Si2 C7 C8 C9 173.1(14) . . . . ?
Si2 C7 C12 C11 -176.9(14) . . . . ?
Si2 Li2 O27 C93 68(2) . . . . ?
Si2 Li2 O27 C96 -155.3(18) . . . . ?
Si2 O10 Si6 C31 162.1(18) . . . . ?
Si2 O10 Si6 O9 -78.5(19) . . . . ?
Si2 O10 Si6 O14 43(2) . . . . ?
Si2 O12 Si5 C25 -163(3) . . . . ?
Si2 O12 Si5 O8 72(3) . . . . ?
Si2 O12 Si5 O13 -47(3) . . . . ?
Si3 C13 C14 C15 -176.3(12) . . . . ?
Si3 C13 C18 C17 175.4(12) . . . . ?
Si3 O9 Si6 C31 -176.8(11) . . . . ?
Si3 O9 Si6 O10 63.5(12) . . . . ?
Si3 O9 Si6 O14 -56.7(12) . . . . ?
Si3 O15 Si4 C19 -164.3(12) . . . . ?
Si3 O15 Si4 O7 -37.6(14) . . . . ?
Si3 O15 Si4 O11 81.2(13) . . . . ?
Si4 C19 C20 C21 177.9(17) . . . . ?
Si4 C19 C24 C23 176.3(17) . . . . ?
Si4 O7 Si1 C1 119(3) . . . . ?
Si4 O7 Si1 Li1 -128(2) . . . . ?
Si4 O7 Si1 O1 -116(2) . . . . ?
Si4 O7 Si1 O8 4(3) . . . . ?
Si4 O11 Si7 C37 173.2(12) . . . . ?
Si4 O11 Si7 O13 -66.4(14) . . . . ?
Si4 O11 Si7 O14 51.9(13) . . . . ?
Si4 O15 Si3 C13 162.6(12) . . . . ?
Si4 O15 Si3 O5 39.0(14) . . . . ?
Si4 O15 Si3 O9 -82.5(13) . . . . ?
Si5 C25 C26 C27 173.0(16) . . . . ?
Si5 C25 C30 C29 -178.2(13) . . . . ?
Si5 O8 Si1 C1 -164.2(12) . . . . ?
Si5 O8 Si1 Li1 105.1(11) . . . . ?
Si5 O8 Si1 O1 73.0(12) . . . . ?
Si5 O8 Si1 O7 -47.7(12) . . . . ?
Si5 O12 Si2 C7 154(3) . . . . ?
Si5 O12 Si2 Li2 -95(3) . . . . ?
Si5 O12 Si2 O3 -83(3) . . . . ?
Si5 O12 Si2 O10 39(3) . . . . ?
Si5 O13 Si7 C37 -178.0(14) . . . . ?
Si5 O13 Si7 O11 61.1(16) . . . . ?
Si5 O13 Si7 O14 -58.7(16) . . . . ?
Si6 C31 C32 C33 -178.3(12) . . . . ?
Si6 C31 C36 C35 -176.3(12) . . . . ?
Si6 O9 Si3 C13 -177.0(11) . . . . ?
Si6 O9 Si3 O5 -55.6(12) . . . . ?
Si6 O9 Si3 O15 65.2(12) . . . . ?
Si6 O10 Si2 C7 -152.0(18) . . . . ?
Si6 O10 Si2 Li2 121.7(18) . . . . ?
Si6 O10 Si2 O3 87.1(19) . . . . ?
Si6 O10 Si2 O12 -35(2) . . . . ?
Si6 O14 Si7 C37 178.2(16) . . . . ?
Si6 O14 Si7 O11 -60.9(18) . . . . ?
Si6 O14 Si7 O13 59.6(18) . . . . ?
Si7 C37 C38 C39 179.6(11) . . . . ?
Si7 C37 C42 C41 178.9(12) . . . . ?
Si7 O11 Si4 C19 176.3(14) . . . . ?
Si7 O11 Si4 O7 57.7(13) . . . . ?
Si7 O11 Si4 O15 -62.3(13) . . . . ?
Si7 O13 Si5 C25 176.0(16) . . . . ?
Si7 O13 Si5 O8 -63.6(16) . . . . ?
Si7 O13 Si5 O12 55.5(16) . . . . ?
Si7 O14 Si6 C31 -176.3(16) . . . . ?
Si7 O14 Si6 O9 63.6(18) . . . . ?
Si7 O14 Si6 O10 -56.6(19) . . . . ?
Si8 C43 C44 C45 177.0(16) . . . . ?
Si8 C43 C48 C47 173.8(13) . . . . ?
Si8 O21 Si12 C67 -173(3) . . . . ?
Si8 O21 Si12 O23 -54(3) . . . . ?
Si8 O21 Si12 O24 65(3) . . . . ?
Si8 O22 Si11 C61 159.1(13) . . . . ?
Si8 O22 Si11 O17 -81.5(13) . . . . ?
Si8 O22 Si11 O20 39.8(14) . . . . ?
Si9 C49 C50 C51 178.1(12) . . . . ?
Si9 C49 C54 C53 -178.1(11) . . . . ?
Si9 Li2 O27 C93 -87.4(18) . . . . ?
Si9 Li2 O27 C96 50(2) . . . . ?
Si9 O18 Si13 C73 -144.2(19) . . . . ?
Si9 O18 Si13 O16 96.7(18) . . . . ?
Si9 O18 Si13 O19 -23(2) . . . . ?
Si9 O24 Si12 C67 -169.7(14) . . . . ?
Si9 O24 Si12 O21 -47.0(16) . . . . ?
Si9 O24 Si12 O23 72.0(15) . . . . ?
Si10 C55 C56 C57 176.9(13) . . . . ?
Si10 C55 C60 C59 -179.5(15) . . . . ?
Si10 O16 Si13 C73 -157.1(13) . . . . ?
Si10 O16 Si13 O18 -30.0(14) . . . . ?
Si10 O16 Si13 O19 87.7(13) . . . . ?
Si10 O17 Si11 C61 -170.4(11) . . . . ?
Si10 O17 Si11 O20 -53.5(11) . . . . ?
Si10 O17 Si11 O22 68.3(11) . . . . ?
Si11 C61 C62 C63 -175.4(14) . . . . ?
Si11 C61 C66 C65 175.5(14) . . . . ?
Si11 O17 Si10 C55 176.6(10) . . . . ?
Si11 O17 Si10 O6 -59.2(11) . . . . ?
Si11 O17 Si10 O16 61.8(11) . . . . ?
Si11 O20 Si14 C79 175(2) . . . . ?
Si11 O20 Si14 O19 -63(2) . . . . ?
Si11 O20 Si14 O23 55(2) . . . . ?
Si11 O22 Si8 C43 -149.1(13) . . . . ?
Si11 O22 Si8 Li1 121.7(13) . . . . ?
Si11 O22 Si8 O2 89.0(13) . . . . ?
Si11 O22 Si8 O21 -33.6(13) . . . . ?
Si12 C67 C68 C69 -177.6(14) . . . . ?
Si12 C67 C72 C71 176.9(15) . . . . ?
Si12 O21 Si8 C43 159(3) . . . . ?
Si12 O21 Si8 Li1 -85(3) . . . . ?
Si12 O21 Si8 O2 -76(3) . . . . ?
Si12 O21 Si8 O22 46(3) . . . . ?
Si12 O23 Si14 C79 -175.2(12) . . . . ?
Si12 O23 Si14 O19 65.3(12) . . . . ?
Si12 O23 Si14 O20 -52.3(12) . . . . ?
Si12 O24 Si9 C49 -165.6(14) . . . . ?
Si12 O24 Si9 Li2 104.5(14) . . . . ?
Si12 O24 Si9 O4 70.9(15) . . . . ?
Si12 O24 Si9 O18 -51.0(15) . . . . ?
Si13 C73 C74 C75 179.2(14) . . . . ?
Si13 C73 C78 C77 -176.4(16) . . . . ?
Si13 O16 Si10 C55 152.1(13) . . . . ?
Si13 O16 Si10 O6 30.1(15) . . . . ?
Si13 O16 Si10 O17 -90.8(13) . . . . ?
Si13 O18 Si9 C49 127.4(18) . . . . ?
Si13 O18 Si9 Li2 -123.2(18) . . . . ?
Si13 O18 Si9 O4 -108.5(18) . . . . ?
Si13 O18 Si9 O24 13(2) . . . . ?
Si13 O19 Si14 C79 164.0(11) . . . . ?
Si13 O19 Si14 O20 40.8(12) . . . . ?
Si13 O19 Si14 O23 -77.9(11) . . . . ?
Si14 C79 C80 C81 178.5(15) . . . . ?
Si14 C79 C84 C83 179.5(12) . . . . ?
Si14 O19 Si13 C73 -164.1(11) . . . . ?
Si14 O19 Si13 O16 -51.3(12) . . . . ?
Si14 O19 Si13 O18 68.5(11) . . . . ?
Si14 O20 Si11 C61 -174(2) . . . . ?
Si14 O20 Si11 O17 68(2) . . . . ?
Si14 O20 Si11 O22 -53(2) . . . . ?
Si14 O23 Si12 C67 171.9(12) . . . . ?
Si14 O23 Si12 O21 51.5(12) . . . . ?
Si14 O23 Si12 O24 -68.8(12) . . . . ?
U1 Li2 O27 C93 -13(2) . . . . ?
U1 Li2 O27 C96 124(2) . . . . ?
U1 O1 Si1 C1 156.5(10) . . . . ?
U1 O1 Si1 Li1 -159.4(17) . . . . ?
U1 O1 Si1 O7 33.6(11) . . . . ?
U1 O1 Si1 O8 -84.7(9) . . . . ?
U1 O2 Si8 C43 170.3(11) . . . . ?
U1 O2 Si8 Li1 -142.0(15) . . . . ?
U1 O2 Si8 O21 47.3(10) . . . . ?
U1 O2 Si8 O22 -71.3(9) . . . . ?
U1 O3 Si2 C7 172.8(9) . . . . ?
U1 O3 Si2 Li2 -140.4(15) . . . . ?
U1 O3 Si2 O10 -67.7(10) . . . . ?
U1 O3 Si2 O12 50.3(11) . . . . ?
U1 O4 Si9 C49 158.5(9) . . . . ?
U1 O4 Si9 Li2 -157.1(15) . . . . ?
U1 O4 Si9 O18 38.3(10) . . . . ?
U1 O4 Si9 O24 -82.3(9) . . . . ?

loop_
_smtbx_masks_void_nr
_smtbx_masks_void_average_x
_smtbx_masks_void_average_y
_smtbx_masks_void_average_z
_smtbx_masks_void_volume
_smtbx_masks_void_count_electrons
_smtbx_masks_void_content
1 -0.726 -0.029 -0.592 4750.1 231.7 ?
2 0.022 0.049 0.469 0.0 0.0 ?
3 0.022 0.451 0.969 0.0 0.0 ?
4 0.033 0.597 0.234 0.0 0.0 ?
5 0.033 0.903 0.734 0.0 0.0 ?
6 0.044 0.590 0.234 0.0 0.0 ?
7 0.044 0.910 0.734 0.0 0.0 ?
8 0.056 0.590 0.242 0.0 0.0 ?
9 0.056 0.910 0.742 0.0 0.0 ?
10 0.089 0.132 0.109 0.0 0.0 ?
11 0.089 0.368 0.609 0.0 0.0 ?
12 0.178 0.003 0.336 0.0 0.0 ?
13 0.178 0.497 0.836 0.0 0.0 ?
14 0.189 0.069 0.609 0.0 0.0 ?
15 0.189 0.431 0.109 0.0 0.0 ?
16 0.200 0.076 0.617 0.0 0.0 ?
17 0.200 0.424 0.117 0.0 0.0 ?
18 0.219 0.199 0.188 0.0 0.0 ?
19 0.219 0.301 0.688 0.0 0.0 ?
20 0.222 0.135 0.031 0.0 0.0 ?
21 0.222 0.149 0.039 0.0 0.0 ?
22 0.222 0.160 0.047 0.0 0.0 ?
23 0.222 0.215 0.039 0.0 0.0 ?
24 0.222 0.285 0.539 0.0 0.0 ?
25 0.222 0.340 0.547 0.0 0.0 ?
26 0.222 0.351 0.539 0.0 0.0 ?
27 0.222 0.365 0.531 0.0 0.0 ?
28 0.233 0.069 0.906 0.0 0.0 ?
29 0.233 0.139 0.039 0.0 0.0 ?
30 0.233 0.188 0.188 0.0 0.0 ?
31 0.233 0.208 0.195 0.0 0.0 ?
32 0.233 0.292 0.695 0.0 0.0 ?
33 0.233 0.312 0.688 0.0 0.0 ?
34 0.233 0.361 0.539 0.0 0.0 ?
35 0.233 0.431 0.406 0.0 0.0 ?
36 0.244 0.069 0.008 0.0 0.0 ?
37 0.244 0.177 0.188 0.0 0.0 ?
38 0.244 0.323 0.688 0.0 0.0 ?
39 0.244 0.431 0.508 0.0 0.0 ?
40 0.261 0.049 0.922 0.0 0.0 ?
41 0.256 0.056 0.914 0.0 0.0 ?
42 0.256 0.062 0.906 0.0 0.0 ?
43 0.256 0.438 0.406 0.0 0.0 ?
44 0.256 0.444 0.414 0.0 0.0 ?
45 0.261 0.451 0.422 0.0 0.0 ?
46 0.256 0.604 0.398 0.0 0.0 ?
47 0.256 0.896 0.898 0.0 0.0 ?
48 0.267 0.194 0.203 0.0 -0.0 ?
49 0.267 0.306 0.703 0.0 0.0 ?
50 0.267 0.576 0.594 0.0 0.0 ?
51 0.267 0.604 0.406 0.0 0.0 ?
52 0.267 0.611 0.398 0.0 0.0 ?
53 0.267 0.889 0.898 0.0 0.0 ?
54 0.267 0.896 0.906 0.0 0.0 ?
55 0.267 0.924 0.094 0.0 0.0 ?
56 0.278 0.056 0.074 0.0 0.0 ?
57 0.278 0.444 0.574 0.0 0.0 ?
58 0.278 0.611 0.406 0.0 0.0 ?
59 0.278 0.889 0.906 0.0 0.0 ?
60 0.322 0.236 0.328 0.0 0.0 ?
61 0.322 0.264 0.828 0.0 0.0 ?
62 0.333 0.049 0.945 0.0 0.0 ?
63 0.333 0.229 0.328 0.0 0.0 ?
64 0.333 0.236 0.336 0.0 0.0 ?
65 0.333 0.264 0.836 0.0 0.0 ?
66 0.333 0.271 0.828 0.0 0.0 ?
67 0.333 0.451 0.445 0.0 0.0 ?
68 0.344 0.062 0.008 0.0 0.0 ?
69 0.344 0.229 0.336 0.0 0.0 ?
70 0.344 0.271 0.836 0.0 0.0 ?
71 0.344 0.438 0.508 0.0 0.0 ?
72 0.356 0.062 0.000 0.0 0.0 ?
73 0.356 0.069 0.008 0.0 0.0 ?
74 0.356 0.431 0.508 0.0 0.0 ?
75 0.356 0.438 0.500 0.0 0.0 ?
76 0.367 0.083 0.719 0.0 0.0 ?
77 0.367 0.243 0.539 0.0 0.0 ?
78 0.367 0.250 0.047 0.0 0.0 ?
79 0.367 0.250 0.547 0.0 0.0 ?
80 0.367 0.257 0.039 0.0 0.0 ?
81 0.367 0.417 0.219 0.0 0.0 ?
82 0.367 0.569 0.141 0.0 0.0 ?
83 0.367 0.931 0.641 0.0 0.0 ?
84 0.378 0.247 0.555 0.0 0.0 ?
85 0.378 0.253 0.055 0.0 0.0 ?
86 0.383 0.569 0.633 0.0 0.0 ?
87 0.383 0.931 0.133 0.0 0.0 ?
88 0.389 0.639 0.586 0.0 0.0 ?
89 0.389 0.861 0.086 0.0 0.0 ?
90 0.411 0.597 0.414 0.0 0.0 ?
91 0.411 0.903 0.914 0.0 0.0 ?
92 0.422 0.062 0.328 0.0 0.0 ?
93 0.422 0.097 0.727 0.0 0.0 ?
94 0.422 0.104 0.719 0.0 0.0 ?
95 0.422 0.396 0.219 0.0 0.0 ?
96 0.422 0.403 0.227 0.0 0.0 ?
97 0.422 0.438 0.828 0.0 0.0 ?
98 0.422 0.590 0.414 0.0 0.0 ?
99 0.422 0.910 0.914 0.0 0.0 ?
100 0.433 0.069 0.320 0.0 0.0 ?
101 0.433 0.431 0.820 0.0 0.0 ?
102 0.433 0.694 0.273 0.0 0.0 ?
103 0.433 0.806 0.773 0.0 0.0 ?
104 0.444 0.076 0.320 0.0 0.0 ?
105 0.444 0.424 0.820 0.0 0.0 ?
106 0.456 0.118 0.320 0.0 0.0 ?
107 0.456 0.382 0.820 0.0 0.0 ?
108 0.467 0.111 0.328 0.0 0.0 ?
109 0.467 0.128 0.320 0.0 0.0 ?
110 0.467 0.181 0.180 0.0 0.0 ?
111 0.467 0.208 0.172 0.0 0.0 ?
112 0.467 0.292 0.672 0.0 0.0 ?
113 0.467 0.319 0.680 0.0 0.0 ?
114 0.467 0.372 0.820 0.0 0.0 ?
115 0.467 0.389 0.828 0.0 0.0 ?
116 0.478 0.122 0.328 0.0 0.0 ?
117 0.478 0.191 0.180 0.0 0.0 ?
118 0.478 0.309 0.680 0.0 0.0 ?
119 0.478 0.378 0.828 0.0 0.0 ?
120 0.522 0.622 0.172 0.0 0.0 ?
121 0.522 0.691 0.320 0.0 0.0 ?
122 0.522 0.809 0.820 0.0 0.0 ?
123 0.522 0.878 0.672 0.0 0.0 ?
124 0.533 0.611 0.172 0.0 0.0 ?
125 0.533 0.628 0.180 0.0 0.0 ?
126 0.533 0.681 0.320 0.0 0.0 ?
127 0.533 0.708 0.328 0.0 0.0 ?
128 0.533 0.792 0.828 0.0 0.0 ?
129 0.533 0.819 0.820 0.0 0.0 ?
130 0.533 0.872 0.680 0.0 0.0 ?
131 0.533 0.889 0.672 0.0 0.0 ?
132 0.544 0.618 0.180 0.0 0.0 ?
133 0.544 0.882 0.680 0.0 0.0 ?
134 0.556 0.576 0.180 0.0 0.0 ?
135 0.556 0.924 0.680 0.0 0.0 ?
136 0.567 0.194 0.227 0.0 0.0 ?
137 0.567 0.306 0.727 0.0 0.0 ?
138 0.567 0.569 0.180 0.0 0.0 ?
139 0.567 0.931 0.680 0.0 0.0 ?
140 0.578 0.090 0.086 0.0 0.0 ?
141 0.578 0.410 0.586 0.0 0.0 ?
142 0.578 0.562 0.172 0.0 0.0 ?
143 0.578 0.597 0.773 0.0 0.0 ?
144 0.578 0.604 0.781 0.0 0.0 ?
145 0.578 0.896 0.281 0.0 0.0 ?
146 0.578 0.903 0.273 0.0 0.0 ?
147 0.578 0.938 0.672 0.0 0.0 ?
148 0.589 0.097 0.086 0.0 0.0 ?
149 0.589 0.403 0.586 0.0 0.0 ?
150 0.617 0.069 0.867 0.0 0.0 ?
151 0.611 0.139 0.914 0.0 0.0 ?
152 0.611 0.361 0.414 0.0 0.0 ?
153 0.617 0.431 0.367 0.0 0.0 ?
154 0.622 0.747 0.945 0.0 0.0 ?
155 0.622 0.753 0.445 0.0 0.0 ?
156 0.633 0.069 0.359 0.0 0.0 ?
157 0.633 0.431 0.859 0.0 0.0 ?
158 0.633 0.583 0.781 0.0 0.0 ?
159 0.633 0.743 0.961 0.0 0.0 ?
160 0.633 0.750 0.453 0.0 0.0 ?
161 0.633 0.750 0.953 0.0 0.0 ?
162 0.633 0.757 0.461 0.0 0.0 ?
163 0.633 0.917 0.281 0.0 0.0 ?
164 0.644 0.562 0.500 0.0 0.0 ?
165 0.644 0.569 0.492 0.0 0.0 ?
166 0.644 0.931 0.992 0.0 0.0 ?
167 0.644 0.938 0.000 0.0 0.0 ?
168 0.656 0.562 0.492 0.0 0.0 ?
169 0.656 0.729 0.164 0.0 0.0 ?
170 0.656 0.771 0.664 0.0 0.0 ?
171 0.656 0.938 0.992 0.0 0.0 ?
172 0.667 0.549 0.555 0.0 0.0 ?
173 0.667 0.729 0.172 0.0 0.0 ?
174 0.667 0.736 0.164 0.0 0.0 ?
175 0.667 0.764 0.664 0.0 0.0 ?
176 0.667 0.771 0.672 0.0 0.0 ?
177 0.667 0.951 0.055 0.0 0.0 ?
178 0.678 0.736 0.172 0.0 0.0 ?
179 0.678 0.764 0.672 0.0 0.0 ?
180 0.722 0.111 0.094 0.0 0.0 ?
181 0.722 0.389 0.594 0.0 0.0 ?
182 0.722 0.556 0.426 0.0 0.0 ?
183 0.722 0.944 0.926 0.0 0.0 ?
184 0.733 0.076 0.906 0.0 0.0 ?
185 0.733 0.104 0.094 0.0 0.0 ?
186 0.733 0.111 0.102 0.0 0.0 ?
187 0.733 0.389 0.602 0.0 0.0 ?
188 0.733 0.396 0.594 0.0 0.0 ?
189 0.733 0.424 0.406 0.0 0.0 ?
190 0.739 0.549 0.578 0.0 0.0 ?
191 0.733 0.694 0.297 0.0 -0.0 ?
192 0.733 0.806 0.797 0.0 0.0 ?
193 0.739 0.951 0.078 0.0 0.0 ?
194 0.744 0.104 0.102 0.0 0.0 ?
195 0.744 0.396 0.602 0.0 0.0 ?
196 0.744 0.556 0.586 0.0 0.0 ?
197 0.744 0.562 0.594 0.0 0.0 ?
198 0.744 0.938 0.094 0.0 0.0 ?
199 0.744 0.944 0.086 0.0 0.0 ?
200 0.756 0.569 0.492 0.0 0.0 ?
201 0.756 0.677 0.312 0.0 0.0 ?
202 0.756 0.823 0.812 0.0 0.0 ?
203 0.756 0.931 0.992 0.0 0.0 ?
204 0.767 0.569 0.594 0.0 0.0 ?
205 0.767 0.639 0.461 0.0 0.0 ?
206 0.767 0.688 0.312 0.0 0.0 ?
207 0.767 0.708 0.305 0.0 0.0 ?
208 0.767 0.792 0.805 0.0 0.0 ?
209 0.767 0.812 0.812 0.0 0.0 ?
210 0.767 0.861 0.961 0.0 0.0 ?
211 0.767 0.931 0.094 0.0 0.0 ?
212 0.778 0.635 0.469 0.0 0.0 ?
213 0.778 0.649 0.461 0.0 0.0 ?
214 0.778 0.660 0.453 0.0 0.0 ?
215 0.781 0.699 0.312 0.0 0.0 ?
216 0.778 0.715 0.461 0.0 0.0 ?
217 0.778 0.785 0.961 0.0 0.0 ?
218 0.781 0.801 0.812 0.0 0.0 ?
219 0.778 0.840 0.953 0.0 0.0 ?
220 0.778 0.851 0.961 0.0 0.0 ?
221 0.778 0.865 0.969 0.0 0.0 ?
222 0.800 0.576 0.883 0.0 0.0 ?
223 0.800 0.924 0.383 0.0 0.0 ?
224 0.811 0.569 0.891 0.0 0.0 ?
225 0.811 0.931 0.391 0.0 0.0 ?
226 0.822 -0.003 0.664 0.0 0.0 ?
227 0.822 0.503 0.164 0.0 0.0 ?
228 0.911 0.632 0.391 0.0 0.0 ?
229 0.911 0.868 0.891 0.0 0.0 ?
230 0.944 0.090 0.258 0.0 0.0 ?
231 0.944 0.410 0.758 0.0 0.0 ?
232 0.956 0.090 0.266 0.0 0.0 ?
233 0.956 0.410 0.766 0.0 0.0 ?
234 0.967 0.097 0.266 0.0 0.0 ?
235 0.967 0.403 0.766 0.0 0.0 ?
236 0.978 0.549 0.031 0.0 0.0 ?
237 0.978 0.951 0.531 0.0 0.0 ?
